data_7104127
loop_
_publ_author_name
'Chaplin, Adrian B'
'Poblador-Bahamonde, Amalia I'
'Sparkes, Hazel A'
'Howard, Judith A K'
'Macgregor, Stuart A'
'Weller, Andrew S'

_publ_section_title
;
 Alkyl dehydrogenation in a Rh(I) complex via an isolated agostic
 intermediate.
;
_journal_issue 2
_journal_name_full 'Chemical communications (Cambridge, England)'
_journal_page_first 244
_journal_page_last 246
_journal_paper_doi 10.1039/b816739g
_journal_volume 34
_journal_year 2008
_chemical_formula_moiety 'C27 H61 P3 Rh, C32 H12 B F24'
_chemical_formula_sum 'C59 H73 B F24 P3 Rh'
_chemical_formula_weight 1444.80
_chemical_melting_point ?
_space_group_IT_number 4
_symmetry_cell_setting monoclinic
_symmetry_space_group_name_Hall 'P 2yb'
_symmetry_space_group_name_H-M 'P 1 21 1'
_atom_sites_solution_hydrogens geom
_atom_sites_solution_primary direct
_atom_sites_solution_secondary difmap
_audit_creation_method SHELXL-97
_cell_angle_alpha 90.00
_cell_angle_beta 96.6182(4)
_cell_angle_gamma 90.00
_cell_formula_units_Z 6
_cell_length_a 19.3219(2)
_cell_length_b 17.7292(2)
_cell_length_c 29.0445(3)
_cell_measurement_reflns_used 16608
_cell_measurement_temperature 150(2)
_cell_measurement_theta_max 27.485
_cell_measurement_theta_min 5.097
_cell_volume 9883.24(18)
_computing_cell_refinement 'Denzo/Scalepack (Otwinowski & Minor 1997)'
_computing_data_collection 'Collect (Nonius BV, 1997-2000)'
_computing_data_reduction 'Denzo/Scalepack (Otwinowski & Minor 1997)'
_computing_molecular_graphics 'ORTEP3 (Farrugia, 1997)'
_computing_publication_material 'Bruker SHELXTL'
_computing_structure_refinement 'SHELXL-97 (Sheldrick, 2008)'
_computing_structure_solution 'SIR92 (Altomare et al., 1994)'
_diffrn_ambient_temperature 150(2)
_diffrn_detector_area_resol_mean 9
_diffrn_measured_fraction_theta_full 0.950
_diffrn_measured_fraction_theta_max 0.950
_diffrn_measurement_device '95mm CCD camera on \k-goniostat'
_diffrn_measurement_device_type KappaCCD
_diffrn_measurement_method CCD
_diffrn_radiation_monochromator 'horizonally mounted graphite crystal'
_diffrn_radiation_source 'fine-focus sealed tube'
_diffrn_radiation_type MoK\a
_diffrn_radiation_wavelength 0.71073
_diffrn_reflns_av_R_equivalents 0.0396
_diffrn_reflns_av_sigmaI/netI 0.0736
_diffrn_reflns_limit_h_max 24
_diffrn_reflns_limit_h_min -24
_diffrn_reflns_limit_k_max 20
_diffrn_reflns_limit_k_min -22
_diffrn_reflns_limit_l_max 36
_diffrn_reflns_limit_l_min -36
_diffrn_reflns_number 31319
_diffrn_reflns_theta_full 26.37
_diffrn_reflns_theta_max 26.37
_diffrn_reflns_theta_min 5.12
_exptl_absorpt_coefficient_mu 0.436
_exptl_absorpt_correction_T_max 1.0
_exptl_absorpt_correction_T_min 0.746
_exptl_absorpt_correction_type multi-scan
_exptl_absorpt_process_details 'Denzo/Scalepack (Otwinowski & Minor 1997)'
_exptl_crystal_colour orange
_exptl_crystal_density_diffrn 1.456
_exptl_crystal_density_meas ?
_exptl_crystal_density_method .
_exptl_crystal_description plate
_exptl_crystal_F_000 4428
_exptl_crystal_size_max 0.53
_exptl_crystal_size_mid 0.16
_exptl_crystal_size_min 0.04
_refine_diff_density_max 0.671
_refine_diff_density_min -0.385
_refine_diff_density_rms 0.072
_refine_ls_abs_structure_details 'Flack (1983), 11477 Friedel pairs'
_refine_ls_abs_structure_Flack 0.064(15)
_refine_ls_extinction_method none
_refine_ls_goodness_of_fit_ref 1.043
_refine_ls_hydrogen_treatment mixed
_refine_ls_matrix_type full
_refine_ls_number_parameters 2558
_refine_ls_number_reflns 31319
_refine_ls_number_restraints 442
_refine_ls_restrained_S_all 1.061
_refine_ls_R_factor_all 0.0780
_refine_ls_R_factor_gt 0.0506
_refine_ls_shift/su_max 0.001
_refine_ls_shift/su_mean 0.000
_refine_ls_structure_factor_coef Fsqd
_refine_ls_weighting_details 'calc w=1/[\s^2^(Fo^2^)+(0.0000P)^2^+14.4408P] where P=(Fo^2^+2Fc^2^)/3'
_refine_ls_weighting_scheme calc
_refine_ls_wR_factor_gt 0.0882
_refine_ls_wR_factor_ref 0.0990
_reflns_number_gt 24842
_reflns_number_total 31319
_reflns_threshold_expression >2sigma(I)
_cod_data_source_file b816739g.txt
_cod_data_source_block 4
_cod_depositor_comments
;
The following automatic conversions were performed:
'_symmetry_cell_setting' value 'Monoclinic' changed to 'monoclinic'
according to '/home/saulius/struct/CIF-dictionaries/cif_core.dic'
dictionary named 'cif_core.dic' version 2.4.1 from 2010-06-29.

Automatic conversion script
Id: cif_fix_enum 1527 2010-12-29 10:47:43Z saulius 

The following automatic conversions were performed:

'_chemical_melting_point' value 'not measured' was changed to '?' -
the value is undefined or not given.

Automatic conversion script
Id: cif_fix_values 1646 2011-03-28 12:23:43Z adriana 
;
_cod_original_sg_symbol_H-M P2(1)
_cod_database_code 7104127

loop_
_symmetry_equiv_pos_as_xyz
'x, y, z'
'-x, y+1/2, -z'

loop_
_atom_site_label
_atom_site_type_symbol
_atom_site_fract_x
_atom_site_fract_y
_atom_site_fract_z
_atom_site_U_iso_or_equiv
_atom_site_adp_type
_atom_site_occupancy
_atom_site_symmetry_multiplicity
_atom_site_calc_flag
_atom_site_refinement_flags
_atom_site_disorder_assembly
_atom_site_disorder_group
Rh1 Rh 0.73452(2) 0.33210(2) 0.963055(14) 0.02862(10) Uani 1 1 d D . .
P1 P 0.63245(8) 0.27046(9) 0.93918(6) 0.0374(4) Uani 1 1 d . . .
P2 P 0.83136(7) 0.41157(8) 0.95181(5) 0.0296(3) Uani 1 1 d . . .
P3 P 0.75889(8) 0.27836(9) 1.03697(5) 0.0354(4) Uani 1 1 d . . .
C1 C 0.6411(3) 0.3624(3) 0.9172(2) 0.0392(15) Uani 1 1 d D . .
C2 C 0.6968(3) 0.3685(3) 0.8907(2) 0.0406(15) Uani 1 1 d D . .
H2A H 0.7131(13) 0.4157(14) 0.8848(8) 0.049 Uiso 1 1 d D . .
H2B H 0.7039(13) 0.3312(15) 0.8700(8) 0.049 Uiso 1 1 d D . .
C3 C 0.6018(3) 0.4300(3) 0.9301(3) 0.0570(19) Uani 1 1 d . . .
H3A H 0.5628 0.4395 0.9062 0.085 Uiso 1 1 calc R . .
H3B H 0.6329 0.4738 0.9328 0.085 Uiso 1 1 calc R . .
H3C H 0.5840 0.4210 0.9599 0.085 Uiso 1 1 calc R . .
C4 C 0.5489(3) 0.2647(4) 0.9639(3) 0.0527(18) Uani 1 1 d . . .
H4 H 0.5515 0.3016 0.9901 0.063 Uiso 1 1 calc R . .
C5 C 0.4854(4) 0.2872(4) 0.9296(3) 0.084(3) Uani 1 1 d U . .
H5A H 0.4455 0.2973 0.9466 0.126 Uiso 1 1 calc R . .
H5B H 0.4739 0.2459 0.9076 0.126 Uiso 1 1 calc R . .
H5C H 0.4965 0.3326 0.9126 0.126 Uiso 1 1 calc R . .
C6 C 0.5350(3) 0.1867(4) 0.9843(3) 0.063(2) Uani 1 1 d . . .
H6A H 0.5282 0.1495 0.9592 0.094 Uiso 1 1 calc R . .
H6B H 0.4931 0.1891 1.0003 0.094 Uiso 1 1 calc R . .
H6C H 0.5749 0.1719 1.0064 0.094 Uiso 1 1 calc R . .
C7 C 0.6301(3) 0.1961(3) 0.8936(2) 0.0472(16) Uani 1 1 d . . .
H7 H 0.6042 0.1525 0.9051 0.057 Uiso 1 1 calc R . .
C8 C 0.7015(3) 0.1663(4) 0.8856(2) 0.0525(17) Uani 1 1 d . . .
H8A H 0.7245 0.2027 0.8670 0.079 Uiso 1 1 calc R . .
H8B H 0.6962 0.1181 0.8690 0.079 Uiso 1 1 calc R . .
H8C H 0.7298 0.1589 0.9155 0.079 Uiso 1 1 calc R . .
C9 C 0.5903(4) 0.2192(5) 0.8470(3) 0.085(3) Uani 1 1 d . . .
H9A H 0.5855 0.1754 0.8262 0.127 Uiso 1 1 calc R . .
H9B H 0.6159 0.2591 0.8329 0.127 Uiso 1 1 calc R . .
H9C H 0.5439 0.2378 0.8519 0.127 Uiso 1 1 calc R . .
C10 C 0.8149(3) 0.5150(3) 0.9471(2) 0.0380(14) Uani 1 1 d . . .
H10 H 0.8616 0.5395 0.9474 0.046 Uiso 1 1 calc R . .
C11 C 0.7697(3) 0.5448(3) 0.9033(2) 0.0466(16) Uani 1 1 d . . .
H11A H 0.7708 0.6000 0.9031 0.070 Uiso 1 1 calc R . .
H11B H 0.7216 0.5275 0.9035 0.070 Uiso 1 1 calc R . .
H11C H 0.7882 0.5256 0.8755 0.070 Uiso 1 1 calc R . .
C12 C 0.7851(4) 0.5418(4) 0.9910(2) 0.0571(19) Uani 1 1 d . . .
H12A H 0.7398 0.5176 0.9928 0.086 Uiso 1 1 calc R . .
H12B H 0.7790 0.5967 0.9898 0.086 Uiso 1 1 calc R . .
H12C H 0.8172 0.5282 1.0183 0.086 Uiso 1 1 calc R . .
C13 C 0.8611(3) 0.3858(3) 0.8956(2) 0.0390(15) Uani 1 1 d . . .
H13 H 0.8222 0.4012 0.8717 0.047 Uiso 1 1 calc R . .
C14 C 0.8680(3) 0.3001(3) 0.8896(2) 0.0448(16) Uani 1 1 d . . .
H14A H 0.9122 0.2830 0.9062 0.067 Uiso 1 1 calc R . .
H14B H 0.8670 0.2881 0.8566 0.067 Uiso 1 1 calc R . .
H14C H 0.8293 0.2746 0.9021 0.067 Uiso 1 1 calc R . .
C15 C 0.9259(3) 0.4279(4) 0.8822(2) 0.0544(19) Uani 1 1 d . . .
H15A H 0.9303 0.4191 0.8494 0.082 Uiso 1 1 calc R . .
H15B H 0.9676 0.4092 0.9011 0.082 Uiso 1 1 calc R . .
H15C H 0.9207 0.4821 0.8876 0.082 Uiso 1 1 calc R . .
C16 C 0.9103(3) 0.4117(4) 0.9948(2) 0.0465(16) Uani 1 1 d . . .
H16 H 0.8924 0.4126 1.0257 0.056 Uiso 1 1 calc R . .
C17 C 0.9513(3) 0.3380(4) 0.9940(2) 0.0561(18) Uani 1 1 d . . .
H17A H 0.9795 0.3308 1.0240 0.084 Uiso 1 1 calc R . .
H17B H 0.9819 0.3402 0.9694 0.084 Uiso 1 1 calc R . .
H17C H 0.9188 0.2957 0.9882 0.084 Uiso 1 1 calc R . .
C18 C 0.9609(3) 0.4789(4) 0.9955(2) 0.062(2) Uani 1 1 d . . .
H18A H 0.9749 0.4864 0.9644 0.092 Uiso 1 1 calc R . .
H18B H 1.0023 0.4685 1.0174 0.092 Uiso 1 1 calc R . .
H18C H 0.9379 0.5245 1.0051 0.092 Uiso 1 1 calc R . .
C19 C 0.6773(3) 0.2806(4) 1.0656(2) 0.0465(16) Uani 1 1 d . . .
H19 H 0.6430 0.2496 1.0454 0.056 Uiso 1 1 calc R . .
C20 C 0.6453(4) 0.3603(4) 1.0653(3) 0.065(2) Uani 1 1 d . . .
H20A H 0.6677 0.3892 1.0917 0.097 Uiso 1 1 calc R . .
H20B H 0.5952 0.3564 1.0677 0.097 Uiso 1 1 calc R . .
H20C H 0.6526 0.3860 1.0364 0.097 Uiso 1 1 calc R . .
C21 C 0.6803(4) 0.2448(4) 1.1142(2) 0.068(2) Uani 1 1 d . . .
H21A H 0.6330 0.2406 1.1231 0.102 Uiso 1 1 calc R . .
H21B H 0.7087 0.2764 1.1367 0.102 Uiso 1 1 calc R . .
H21C H 0.7011 0.1944 1.1137 0.102 Uiso 1 1 calc R . .
C22 C 0.8295(3) 0.3160(4) 1.0791(2) 0.0458(16) Uani 1 1 d . . .
H22 H 0.8707 0.3208 1.0614 0.055 Uiso 1 1 calc R . .
C23 C 0.8140(4) 0.3958(4) 1.0938(2) 0.0572(19) Uani 1 1 d . . .
H23A H 0.8576 0.4209 1.1057 0.086 Uiso 1 1 calc R . .
H23B H 0.7829 0.3941 1.1181 0.086 Uiso 1 1 calc R . .
H23C H 0.7915 0.4237 1.0670 0.086 Uiso 1 1 calc R . .
C24 C 0.8555(4) 0.2679(4) 1.1221(2) 0.0569(19) Uani 1 1 d . . .
H24A H 0.8176 0.2616 1.1415 0.085 Uiso 1 1 calc R . .
H24B H 0.8949 0.2933 1.1400 0.085 Uiso 1 1 calc R . .
H24C H 0.8704 0.2183 1.1121 0.085 Uiso 1 1 calc R . .
C25 C 0.7791(3) 0.1759(3) 1.0367(2) 0.0399(15) Uani 1 1 d . . .
H25 H 0.7920 0.1603 1.0696 0.048 Uiso 1 1 calc R . .
C26 C 0.7192(4) 0.1257(3) 1.0169(2) 0.0489(16) Uani 1 1 d . . .
H26A H 0.7361 0.0741 1.0136 0.073 Uiso 1 1 calc R . .
H26B H 0.6999 0.1448 0.9864 0.073 Uiso 1 1 calc R . .
H26C H 0.6828 0.1259 1.0377 0.073 Uiso 1 1 calc R . .
C27 C 0.8431(3) 0.1620(4) 1.0110(2) 0.0519(17) Uani 1 1 d . . .
H27A H 0.8348 0.1831 0.9797 0.078 Uiso 1 1 calc R . .
H27B H 0.8515 0.1076 1.0091 0.078 Uiso 1 1 calc R . .
H27C H 0.8840 0.1863 1.0280 0.078 Uiso 1 1 calc R . .
Rh2 Rh 0.61300(2) 0.72949(2) 0.677089(14) 0.02734(10) Uani 1 1 d D . .
P11 P 0.69041(7) 0.77841(8) 0.73571(5) 0.0313(3) Uani 1 1 d . . .
P12 P 0.57807(8) 0.64704(8) 0.61322(5) 0.0327(3) Uani 1 1 d . . .
P13 P 0.52129(7) 0.81527(8) 0.67997(5) 0.0340(4) Uani 1 1 d . . .
C101 C 0.6934(3) 0.6792(3) 0.72728(19) 0.0317(13) Uani 1 1 d D . .
C102 C 0.7104(3) 0.6597(3) 0.6837(2) 0.0335(13) Uani 1 1 d D . .
H2C H 0.7453(12) 0.6854(15) 0.6713(9) 0.040 Uiso 1 1 d D . .
H2D H 0.7016(13) 0.6118(13) 0.6729(9) 0.040 Uiso 1 1 d D . .
C103 C 0.6720(3) 0.6220(3) 0.7608(2) 0.0449(15) Uani 1 1 d . . .
H3E H 0.7133 0.6036 0.7802 0.067 Uiso 1 1 calc R . .
H3D H 0.6487 0.5797 0.7437 0.067 Uiso 1 1 calc R . .
H3F H 0.6399 0.6453 0.7804 0.067 Uiso 1 1 calc R . .
C104 C 0.6843(3) 0.7966(3) 0.79809(19) 0.0377(14) Uani 1 1 d . . .
H104 H 0.6409 0.7712 0.8059 0.045 Uiso 1 1 calc R . .
C105 C 0.7453(4) 0.7633(4) 0.8304(2) 0.0587(19) Uani 1 1 d . . .
H5D H 0.7358 0.7685 0.8627 0.088 Uiso 1 1 calc R . .
H5E H 0.7882 0.7904 0.8260 0.088 Uiso 1 1 calc R . .
H5F H 0.7507 0.7098 0.8231 0.088 Uiso 1 1 calc R . .
C106 C 0.6776(4) 0.8805(4) 0.8098(2) 0.0518(18) Uani 1 1 d . . .
H6E H 0.7187 0.9077 0.8018 0.078 Uiso 1 1 calc R . .
H6D H 0.6740 0.8862 0.8430 0.078 Uiso 1 1 calc R . .
H6F H 0.6357 0.9013 0.7920 0.078 Uiso 1 1 calc R . .
C107 C 0.7712(3) 0.8257(4) 0.7223(2) 0.0437(15) Uani 1 1 d . . .
H107 H 0.7770 0.8715 0.7425 0.052 Uiso 1 1 calc R . .
C108 C 0.7673(3) 0.8534(4) 0.6721(2) 0.0576(19) Uani 1 1 d . . .
H8D H 0.7710 0.8102 0.6514 0.086 Uiso 1 1 calc R . .
H8E H 0.8056 0.8885 0.6691 0.086 Uiso 1 1 calc R . .
H8F H 0.7227 0.8790 0.6636 0.086 Uiso 1 1 calc R . .
C109 C 0.8371(3) 0.7773(4) 0.7342(3) 0.063(2) Uani 1 1 d . . .
H9D H 0.8785 0.8078 0.7307 0.095 Uiso 1 1 calc R . .
H9E H 0.8357 0.7339 0.7132 0.095 Uiso 1 1 calc R . .
H9F H 0.8392 0.7595 0.7662 0.095 Uiso 1 1 calc R . .
C110 C 0.5602(3) 0.5469(3) 0.6270(2) 0.0416(15) Uani 1 1 d . . .
H110 H 0.5409 0.5230 0.5971 0.050 Uiso 1 1 calc R . .
C111 C 0.6223(4) 0.4983(3) 0.6463(2) 0.0502(17) Uani 1 1 d . . .
H11D H 0.6078 0.4454 0.6470 0.075 Uiso 1 1 calc R . .
H11E H 0.6390 0.5148 0.6779 0.075 Uiso 1 1 calc R . .
H11F H 0.6598 0.5035 0.6265 0.075 Uiso 1 1 calc R . .
C112 C 0.5028(4) 0.5422(4) 0.6587(2) 0.0547(18) Uani 1 1 d . . .
H12F H 0.5170 0.5701 0.6873 0.082 Uiso 1 1 calc R . .
H12D H 0.4946 0.4893 0.6661 0.082 Uiso 1 1 calc R . .
H12E H 0.4599 0.5642 0.6430 0.082 Uiso 1 1 calc R . .
C113 C 0.6506(3) 0.6420(3) 0.57712(19) 0.0407(15) Uani 1 1 d . . .
H113 H 0.6893 0.6167 0.5973 0.049 Uiso 1 1 calc R . .
C114 C 0.6798(3) 0.7189(4) 0.5663(2) 0.0507(16) Uani 1 1 d . . .
H14D H 0.6498 0.7422 0.5407 0.076 Uiso 1 1 calc R . .
H14E H 0.7270 0.7128 0.5574 0.076 Uiso 1 1 calc R . .
H14F H 0.6815 0.7512 0.5937 0.076 Uiso 1 1 calc R . .
C115 C 0.6390(4) 0.5923(4) 0.5335(2) 0.063(2) Uani 1 1 d . . .
H15D H 0.6835 0.5846 0.5210 0.095 Uiso 1 1 calc R . .
H15E H 0.6062 0.6172 0.5101 0.095 Uiso 1 1 calc R . .
H15F H 0.6201 0.5434 0.5415 0.095 Uiso 1 1 calc R . .
C116 C 0.4985(3) 0.6686(3) 0.57264(19) 0.0407(15) Uani 1 1 d . . .
H116 H 0.4623 0.6826 0.5931 0.049 Uiso 1 1 calc R . .
C117 C 0.5079(3) 0.7389(4) 0.5442(2) 0.0544(18) Uani 1 1 d . . .
H17D H 0.4621 0.7584 0.5316 0.082 Uiso 1 1 calc R . .
H17E H 0.5348 0.7264 0.5186 0.082 Uiso 1 1 calc R . .
H17F H 0.5327 0.7774 0.5639 0.082 Uiso 1 1 calc R . .
C118 C 0.4649(4) 0.6055(4) 0.5412(2) 0.0584(19) Uani 1 1 d . . .
H18D H 0.4983 0.5877 0.5207 0.088 Uiso 1 1 calc R . .
H18E H 0.4233 0.6251 0.5226 0.088 Uiso 1 1 calc R . .
H18F H 0.4518 0.5636 0.5604 0.088 Uiso 1 1 calc R . .
C119 C 0.5064(3) 0.8228(4) 0.74173(19) 0.0413(15) Uani 1 1 d . . .
H119 H 0.5512 0.8428 0.7579 0.050 Uiso 1 1 calc R . .
C120 C 0.4963(3) 0.7468(4) 0.7647(2) 0.0509(18) Uani 1 1 d . . .
H20D H 0.4475 0.7313 0.7582 0.076 Uiso 1 1 calc R . .
H20E H 0.5087 0.7513 0.7982 0.076 Uiso 1 1 calc R . .
H20F H 0.5262 0.7090 0.7523 0.076 Uiso 1 1 calc R . .
C121 C 0.4511(4) 0.8790(4) 0.7528(2) 0.066(2) Uani 1 1 d . . .
H21D H 0.4547 0.8870 0.7864 0.098 Uiso 1 1 calc R . .
H21E H 0.4048 0.8592 0.7419 0.098 Uiso 1 1 calc R . .
H21F H 0.4582 0.9271 0.7374 0.098 Uiso 1 1 calc R . .
C122 C 0.4351(3) 0.7986(3) 0.6460(2) 0.0422(15) Uani 1 1 d . . .
H122 H 0.4460 0.7838 0.6144 0.051 Uiso 1 1 calc R . .
C123 C 0.3973(3) 0.7302(4) 0.6637(2) 0.0556(17) Uani 1 1 d . . .
H23D H 0.3612 0.7129 0.6395 0.083 Uiso 1 1 calc R . .
H23E H 0.3757 0.7446 0.6913 0.083 Uiso 1 1 calc R . .
H23F H 0.4309 0.6894 0.6716 0.083 Uiso 1 1 calc R . .
C124 C 0.3840(3) 0.8649(4) 0.6379(3) 0.060(2) Uani 1 1 d . . .
H24E H 0.3738 0.8850 0.6678 0.090 Uiso 1 1 calc R . .
H24D H 0.3407 0.8473 0.6202 0.090 Uiso 1 1 calc R . .
H24F H 0.4048 0.9045 0.6204 0.090 Uiso 1 1 calc R . .
C125 C 0.5394(3) 0.9145(3) 0.6638(2) 0.0455(16) Uani 1 1 d . . .
H125 H 0.4949 0.9430 0.6645 0.055 Uiso 1 1 calc R . .
C126 C 0.5936(3) 0.9543(4) 0.6969(3) 0.0556(19) Uani 1 1 d . . .
H26D H 0.6038 1.0037 0.6842 0.083 Uiso 1 1 calc R . .
H26E H 0.6363 0.9240 0.7011 0.083 Uiso 1 1 calc R . .
H26F H 0.5758 0.9610 0.7269 0.083 Uiso 1 1 calc R . .
C127 C 0.5569(4) 0.9177(4) 0.6138(2) 0.0528(18) Uani 1 1 d . . .
H27D H 0.5962 0.8842 0.6103 0.079 Uiso 1 1 calc R . .
H27E H 0.5693 0.9695 0.6063 0.079 Uiso 1 1 calc R . .
H27F H 0.5163 0.9016 0.5927 0.079 Uiso 1 1 calc R . .
Rh3 Rh 0.87798(2) 0.72057(2) 0.334871(14) 0.02752(10) Uani 1 1 d D . .
P21 P 0.80130(8) 0.77751(9) 0.27890(5) 0.0338(4) Uani 1 1 d . . .
P22 P 0.90906(8) 0.63543(8) 0.39774(5) 0.0344(3) Uani 1 1 d . . .
P23 P 0.97658(8) 0.79596(9) 0.32962(6) 0.0389(4) Uani 1 1 d . . .
C201 C 0.7890(3) 0.6795(3) 0.28734(18) 0.0314(13) Uani 1 1 d D . .
C202 C 0.7748(3) 0.6623(3) 0.33253(19) 0.0330(13) Uani 1 1 d D . .
H2E H 0.7436(12) 0.6915(15) 0.3458(9) 0.040 Uiso 1 1 d D . .
H2F H 0.7799(13) 0.6134(13) 0.3422(9) 0.040 Uiso 1 1 d D . .
C203 C 0.8014(3) 0.6196(3) 0.2526(2) 0.0423(15) Uani 1 1 d . . .
H3H H 0.7569 0.6054 0.2350 0.063 Uiso 1 1 calc R . .
H3G H 0.8223 0.5752 0.2688 0.063 Uiso 1 1 calc R . .
H3I H 0.8329 0.6390 0.2313 0.063 Uiso 1 1 calc R . .
C204 C 0.8020(3) 0.7930(4) 0.2164(2) 0.0477(17) Uani 1 1 d . . .
H204 H 0.8391 0.7594 0.2065 0.057 Uiso 1 1 calc R . .
C205 C 0.7338(4) 0.7696(4) 0.1875(2) 0.0598(19) Uani 1 1 d . . .
H5H H 0.7406 0.7690 0.1546 0.090 Uiso 1 1 calc R . .
H5I H 0.6971 0.8058 0.1925 0.090 Uiso 1 1 calc R . .
H5G H 0.7202 0.7192 0.1969 0.090 Uiso 1 1 calc R . .
C206 C 0.8206(4) 0.8732(4) 0.2028(3) 0.073(2) Uani 1 1 d . . .
H6G H 0.7870 0.9088 0.2135 0.110 Uiso 1 1 calc R . .
H6I H 0.8192 0.8766 0.1691 0.110 Uiso 1 1 calc R . .
H6H H 0.8675 0.8857 0.2173 0.110 Uiso 1 1 calc R . .
C207 C 0.7292(3) 0.8362(4) 0.2973(2) 0.0434(15) Uani 1 1 d . . .
H207 H 0.7268 0.8825 0.2775 0.052 Uiso 1 1 calc R . .
C208 C 0.7425(3) 0.8630(4) 0.3468(2) 0.0547(18) Uani 1 1 d . . .
H8H H 0.7418 0.8198 0.3678 0.082 Uiso 1 1 calc R . .
H8I H 0.7062 0.8990 0.3529 0.082 Uiso 1 1 calc R . .
H8G H 0.7881 0.8877 0.3518 0.082 Uiso 1 1 calc R . .
C209 C 0.6571(3) 0.7983(4) 0.2885(3) 0.0577(19) Uani 1 1 d . . .
H9G H 0.6210 0.8344 0.2949 0.087 Uiso 1 1 calc R . .
H9H H 0.6557 0.7544 0.3089 0.087 Uiso 1 1 calc R . .
H9I H 0.6488 0.7820 0.2561 0.087 Uiso 1 1 calc R . .
C210 C 0.9172(4) 0.5345(3) 0.3823(2) 0.0488(17) Uani 1 1 d . . .
H210 H 0.9351 0.5082 0.4117 0.059 Uiso 1 1 calc R . .
C211 C 0.8510(4) 0.4927(4) 0.3634(2) 0.0553(19) Uani 1 1 d . . .
H11G H 0.8611 0.4388 0.3612 0.083 Uiso 1 1 calc R . .
H11H H 0.8342 0.5122 0.3325 0.083 Uiso 1 1 calc R . .
H11I H 0.8152 0.5003 0.3842 0.083 Uiso 1 1 calc R . .
C212 C 0.9730(4) 0.5243(4) 0.3497(3) 0.062(2) Uani 1 1 d . . .
H12G H 0.9601 0.5531 0.3212 0.093 Uiso 1 1 calc R . .
H12H H 0.9769 0.4708 0.3421 0.093 Uiso 1 1 calc R . .
H12I H 1.0178 0.5426 0.3649 0.093 Uiso 1 1 calc R . .
C213 C 0.8384(3) 0.6376(4) 0.43590(19) 0.0428(15) Uani 1 1 d . . .
H213 H 0.7968 0.6161 0.4167 0.051 Uiso 1 1 calc R . .
C214 C 0.8169(3) 0.7173(4) 0.4478(2) 0.0528(17) Uani 1 1 d . . .
H14G H 0.8489 0.7366 0.4738 0.079 Uiso 1 1 calc R . .
H14I H 0.7694 0.7166 0.4564 0.079 Uiso 1 1 calc R . .
H14H H 0.8187 0.7501 0.4207 0.079 Uiso 1 1 calc R . .
C215 C 0.8486(4) 0.5878(4) 0.4791(2) 0.066(2) Uani 1 1 d . . .
H15G H 0.8048 0.5850 0.4930 0.100 Uiso 1 1 calc R . .
H15I H 0.8850 0.6094 0.5015 0.100 Uiso 1 1 calc R . .
H15H H 0.8624 0.5370 0.4704 0.100 Uiso 1 1 calc R . .
C216 C 0.9918(3) 0.6495(3) 0.4364(2) 0.0444(15) Uani 1 1 d . . .
H216 H 1.0275 0.6604 0.4150 0.053 Uiso 1 1 calc R . .
C217 C 0.9897(3) 0.7199(4) 0.4660(2) 0.0542(16) Uani 1 1 d . . .
H17I H 1.0373 0.7347 0.4778 0.081 Uiso 1 1 calc R . .
H17H H 0.9632 0.7096 0.4921 0.081 Uiso 1 1 calc R . .
H17G H 0.9673 0.7610 0.4472 0.081 Uiso 1 1 calc R . .
C218 C 1.0221(4) 0.5838(4) 0.4667(2) 0.069(2) Uani 1 1 d . . .
H18G H 0.9880 0.5674 0.4871 0.103 Uiso 1 1 calc R . .
H18H H 1.0647 0.6004 0.4855 0.103 Uiso 1 1 calc R . .
H18I H 1.0328 0.5417 0.4468 0.103 Uiso 1 1 calc R . .
C219 C 0.9887(3) 0.7968(4) 0.2675(2) 0.061(2) Uani 1 1 d . . .
H219 H 0.9463 0.8221 0.2516 0.074 Uiso 1 1 calc R . .
C220 C 0.9887(4) 0.7167(6) 0.2463(2) 0.078(3) Uani 1 1 d . . .
H20I H 1.0337 0.6925 0.2555 0.117 Uiso 1 1 calc R . .
H20H H 0.9808 0.7202 0.2124 0.117 Uiso 1 1 calc R . .
H20G H 0.9515 0.6867 0.2575 0.117 Uiso 1 1 calc R . .
C221 C 1.0506(4) 0.8431(6) 0.2543(3) 0.095(3) Uani 1 1 d . . .
H21G H 1.0475 0.8477 0.2205 0.143 Uiso 1 1 calc R . .
H21I H 1.0942 0.8178 0.2659 0.143 Uiso 1 1 calc R . .
H21H H 1.0497 0.8935 0.2682 0.143 Uiso 1 1 calc R . .
C222 C 1.0631(3) 0.7728(4) 0.3627(2) 0.0488(17) Uani 1 1 d . . .
H222 H 1.0527 0.7614 0.3949 0.059 Uiso 1 1 calc R . .
C223 C 1.0939(3) 0.6997(4) 0.3456(3) 0.064(2) Uani 1 1 d . . .
H23G H 1.1301 0.6810 0.3692 0.096 Uiso 1 1 calc R . .
H23H H 1.1142 0.7096 0.3168 0.096 Uiso 1 1 calc R . .
H23I H 1.0569 0.6619 0.3399 0.096 Uiso 1 1 calc R . .
C224 C 1.1194(3) 0.8338(5) 0.3684(2) 0.0623(19) Uani 1 1 d . . .
H24G H 1.1303 0.8500 0.3378 0.093 Uiso 1 1 calc R . .
H24H H 1.1614 0.8134 0.3861 0.093 Uiso 1 1 calc R . .
H24I H 1.1025 0.8770 0.3849 0.093 Uiso 1 1 calc R . .
C225 C 0.9675(3) 0.8971(4) 0.3452(3) 0.0544(19) Uani 1 1 d . . .
H225 H 1.0145 0.9201 0.3438 0.065 Uiso 1 1 calc R . .
C226 C 0.9174(4) 0.9424(4) 0.3114(3) 0.069(2) Uani 1 1 d . . .
H26I H 0.9105 0.9925 0.3244 0.103 Uiso 1 1 calc R . .
H26H H 0.8726 0.9161 0.3061 0.103 Uiso 1 1 calc R . .
H26G H 0.9371 0.9477 0.2819 0.103 Uiso 1 1 calc R . .
C227 C 0.9529(4) 0.9052(4) 0.3951(2) 0.060(2) Uani 1 1 d . . .
H27G H 0.9112 0.8760 0.3999 0.090 Uiso 1 1 calc R . .
H27I H 0.9453 0.9584 0.4019 0.090 Uiso 1 1 calc R . .
H27H H 0.9928 0.8862 0.4157 0.090 Uiso 1 1 calc R . .
B1 B 0.2515(3) 0.3255(4) 0.9904(2) 0.0326(14) Uani 1 1 d . . .
C301 C 0.3233(3) 0.3206(3) 1.02528(18) 0.0297(12) Uani 1 1 d . . .
C302 C 0.3466(3) 0.2530(3) 1.04634(18) 0.0311(13) Uani 1 1 d . . .
H302 H 0.3214 0.2080 1.0382 0.037 Uiso 1 1 calc R . .
C303 C 0.4054(3) 0.2491(3) 1.07888(18) 0.0313(13) Uani 1 1 d . . .
C304 C 0.4423(3) 0.3148(3) 1.0930(2) 0.0370(14) Uani 1 1 d . . .
H304 H 0.4823 0.3126 1.1153 0.044 Uiso 1 1 calc R . .
C305 C 0.4194(3) 0.3820(3) 1.0738(2) 0.0362(14) Uani 1 1 d . . .
C306 C 0.3612(3) 0.3852(3) 1.04058(18) 0.0316(13) Uani 1 1 d . . .
H306 H 0.3468 0.4328 1.0279 0.038 Uiso 1 1 calc R . .
C307 C 0.4280(3) 0.1746(3) 1.0992(2) 0.0369(14) Uani 1 1 d . . .
F301 F 0.4937(2) 0.1732(2) 1.11730(15) 0.0712(12) Uani 1 1 d . . .
F302 F 0.3900(2) 0.1536(2) 1.13275(14) 0.0740(13) Uani 1 1 d . . .
F303 F 0.4197(2) 0.1189(2) 1.06820(13) 0.0629(11) Uani 1 1 d . . .
C308 C 0.4566(4) 0.4532(4) 1.0884(2) 0.0509(17) Uani 1 1 d . . .
F304 F 0.5092(2) 0.4451(2) 1.12108(15) 0.0764(13) Uani 1 1 d . . .
F305 F 0.4145(2) 0.5049(2) 1.1034(2) 0.112(2) Uani 1 1 d . . .
F306 F 0.4844(3) 0.4852(3) 1.05366(17) 0.1101(19) Uani 1 1 d . . .
C309 C 0.1917(2) 0.3358(4) 1.02565(18) 0.0348(13) Uani 1 1 d . . .
C310 C 0.1826(3) 0.4048(4) 1.04756(19) 0.0410(15) Uani 1 1 d . . .
H310 H 0.2079 0.4474 1.0386 0.049 Uiso 1 1 calc R . .
C311 C 0.1390(3) 0.4143(4) 1.0814(2) 0.0442(16) Uani 1 1 d . A .
C312 C 0.1010(3) 0.3539(4) 1.0952(2) 0.0497(19) Uani 1 1 d . A .
H312 H 0.0706 0.3599 1.1185 0.060 Uiso 1 1 calc R . .
C313 C 0.1082(3) 0.2849(4) 1.0746(2) 0.0505(18) Uani 1 1 d . . .
C314 C 0.1532(3) 0.2761(4) 1.0410(2) 0.0426(15) Uani 1 1 d . B .
H314 H 0.1579 0.2275 1.0279 0.051 Uiso 1 1 calc R . .
C315 C 0.1345(4) 0.4906(5) 1.1047(2) 0.065(2) Uani 1 1 d . . .
F307 F 0.1498(6) 0.4806(5) 1.1507(2) 0.094(2) Uani 0.60 1 d PDU A 1
F308 F 0.1720(6) 0.5404(5) 1.0899(4) 0.101(3) Uani 0.60 1 d PDU A 1
F309 F 0.0691(6) 0.5088(7) 1.1014(4) 0.107(3) Uani 0.60 1 d PDU A 1
F607 F 0.1202(9) 0.5499(8) 1.0715(4) 0.094(2) Uani 0.40 1 d PDU A 2
F608 F 0.0833(10) 0.5039(9) 1.1264(6) 0.101(3) Uani 0.40 1 d PDU A 2
F609 F 0.1943(8) 0.5140(10) 1.1253(6) 0.107(3) Uani 0.40 1 d PDU A 2
C316 C 0.0674(4) 0.2137(5) 1.0840(3) 0.052(2) Uani 0.75 1 d PDU B 1
F310 F 0.1051(4) 0.1628(6) 1.1100(3) 0.079(3) Uani 0.75 1 d PDU B 1
F311 F 0.0133(3) 0.2321(3) 1.1069(3) 0.0661(16) Uani 0.75 1 d PDU B 1
F312 F 0.0396(3) 0.1751(3) 1.0464(2) 0.0838(19) Uani 0.75 1 d PDU B 1
C616 C 0.0740(9) 0.2336(14) 1.1016(6) 0.052(2) Uani 0.25 1 d PDU B 2
F610 F 0.1163(15) 0.173(2) 1.1065(10) 0.079(3) Uani 0.25 1 d PDU B 2
F611 F 0.0533(10) 0.2477(9) 1.1430(6) 0.082(5) Uani 0.25 1 d PDU B 2
F612 F 0.0173(10) 0.2109(12) 1.0738(7) 0.080(5) Uani 0.25 1 d PDU B 2
C317 C 0.2499(3) 0.3965(3) 0.95371(18) 0.0310(13) Uani 1 1 d . . .
C318 C 0.3102(3) 0.4202(3) 0.93496(18) 0.0305(13) Uani 1 1 d . . .
H318 H 0.3533 0.3967 0.9454 0.037 Uiso 1 1 calc R . .
C319 C 0.3090(3) 0.4770(3) 0.90158(17) 0.0283(12) Uani 1 1 d . C .
C320 C 0.2476(3) 0.5104(3) 0.88403(17) 0.0302(12) Uani 1 1 d . . .
H320 H 0.2468 0.5485 0.8610 0.036 Uiso 1 1 calc R . .
C321 C 0.1862(3) 0.4871(3) 0.90100(18) 0.0288(12) Uani 1 1 d . . .
C322 C 0.1877(3) 0.4324(3) 0.93527(18) 0.0286(13) Uani 1 1 d . . .
H322 H 0.1453 0.4186 0.9467 0.034 Uiso 1 1 calc R . .
C323 C 0.3748(4) 0.4996(4) 0.8844(2) 0.0480(17) Uani 1 1 d . . .
F313 F 0.3763(5) 0.5702(5) 0.8739(4) 0.086(3) Uani 0.60 1 d PDU C 1
F314 F 0.3760(4) 0.4665(6) 0.8403(3) 0.094(2) Uani 0.60 1 d PDU C 1
F315 F 0.4304(4) 0.4785(7) 0.9058(3) 0.084(3) Uani 0.60 1 d PDU C 1
F613 F 0.4195(8) 0.4486(8) 0.8817(7) 0.086(3) Uani 0.40 1 d PDU C 2
F614 F 0.4126(6) 0.5461(9) 0.9200(4) 0.094(2) Uani 0.40 1 d PDU C 2
F615 F 0.3735(7) 0.5445(12) 0.8499(5) 0.084(3) Uani 0.40 1 d PDU C 2
C324 C 0.1176(3) 0.5191(4) 0.8811(2) 0.0420(15) Uani 1 1 d . . .
F316 F 0.1245(2) 0.5741(3) 0.85125(18) 0.0926(17) Uani 1 1 d . . .
F317 F 0.0803(2) 0.5456(3) 0.91281(14) 0.0760(13) Uani 1 1 d . . .
F318 F 0.07752(18) 0.4672(2) 0.85820(14) 0.0645(11) Uani 1 1 d . . .
C325 C 0.2382(3) 0.2516(3) 0.95709(18) 0.0356(14) Uani 1 1 d . . .
C326 C 0.1713(3) 0.2319(4) 0.9361(2) 0.0484(16) Uani 1 1 d . D .
H326 H 0.1327 0.2620 0.9421 0.058 Uiso 1 1 calc R . .
C327 C 0.1598(4) 0.1699(4) 0.9068(2) 0.0553(19) Uani 1 1 d . . .
C328 C 0.2133(4) 0.1237(4) 0.8971(2) 0.056(2) Uani 1 1 d . D .
H328 H 0.2046 0.0808 0.8777 0.067 Uiso 1 1 calc R . .
C329 C 0.2795(4) 0.1411(4) 0.9163(2) 0.0481(17) Uani 1 1 d . . .
C330 C 0.2915(3) 0.2040(3) 0.94504(18) 0.0383(15) Uani 1 1 d . D .
H330 H 0.3381 0.2153 0.9571 0.046 Uiso 1 1 calc R . .
C331 C 0.0921(7) 0.1438(6) 0.8849(4) 0.059(3) Uani 0.60 1 d PDU D 1
F319 F 0.0901(5) 0.1174(6) 0.8417(3) 0.086(3) Uani 0.60 1 d PDU D 1
F320 F 0.0437(11) 0.1996(6) 0.8829(5) 0.097(3) Uani 0.60 1 d PDU D 1
F321 F 0.0660(4) 0.0895(6) 0.9095(3) 0.108(3) Uani 0.60 1 d PDU D 1
C631 C 0.0765(10) 0.1621(9) 0.8939(6) 0.059(3) Uani 0.40 1 d PDU D 2
F619 F 0.0377(7) 0.1456(9) 0.9272(4) 0.114(5) Uani 0.40 1 d PDU D 2
F620 F 0.0683(9) 0.1069(10) 0.8623(6) 0.109(5) Uani 0.40 1 d PDU D 2
F621 F 0.0487(18) 0.2243(9) 0.8730(8) 0.097(3) Uani 0.40 1 d PDU D 2
C332 C 0.3397(5) 0.0923(4) 0.9076(2) 0.064(2) Uani 1 1 d . D .
F322 F 0.3656(3) 0.0559(3) 0.94582(16) 0.0924(16) Uani 1 1 d . . .
F323 F 0.3928(3) 0.1313(2) 0.89400(17) 0.0882(15) Uani 1 1 d . . .
F324 F 0.3241(3) 0.0395(3) 0.87601(17) 0.1012(17) Uani 1 1 d . . .
B2 B 0.5826(3) 0.2355(3) 0.66514(19) 0.0234(13) Uani 1 1 d . . .
C401 C 0.6473(3) 0.1757(3) 0.66223(18) 0.0259(12) Uani 1 1 d . . .
C402 C 0.6595(3) 0.1393(3) 0.62145(18) 0.0281(12) Uani 1 1 d . . .
H402 H 0.6305 0.1510 0.5937 0.034 Uiso 1 1 calc R . .
C403 C 0.7121(3) 0.0870(3) 0.61977(19) 0.0306(13) Uani 1 1 d . . .
C404 C 0.7543(3) 0.0671(3) 0.6597(2) 0.0349(14) Uani 1 1 d . . .
H404 H 0.7906 0.0312 0.6586 0.042 Uiso 1 1 calc R . .
C405 C 0.7425(3) 0.1003(3) 0.7010(2) 0.0324(13) Uani 1 1 d . E .
C406 C 0.6896(3) 0.1523(3) 0.70251(18) 0.0293(13) Uani 1 1 d . . .
H406 H 0.6815 0.1729 0.7316 0.035 Uiso 1 1 calc R . .
C407 C 0.7247(4) 0.0509(4) 0.5748(2) 0.0493(17) Uani 1 1 d . . .
F401 F 0.7258(2) -0.0243(2) 0.57718(15) 0.0801(13) Uani 1 1 d . . .
F402 F 0.7875(2) 0.0684(3) 0.56302(15) 0.0861(15) Uani 1 1 d . . .
F403 F 0.6777(3) 0.0680(3) 0.53977(15) 0.105(2) Uani 1 1 d . . .
C408 C 0.7861(4) 0.0796(4) 0.7446(2) 0.0481(17) Uani 1 1 d . . .
F404 F 0.8205(6) 0.0178(6) 0.7437(3) 0.094(3) Uani 0.65 1 d PDU E 1
F405 F 0.8267(5) 0.1333(5) 0.7611(3) 0.088(3) Uani 0.65 1 d PDU E 1
F406 F 0.7448(4) 0.0651(6) 0.7799(3) 0.086(2) Uani 0.65 1 d PDU E 1
F704 F 0.7899(11) 0.1282(11) 0.7771(6) 0.094(3) Uani 0.35 1 d PDU E 2
F705 F 0.7737(11) 0.0153(11) 0.7593(6) 0.088(3) Uani 0.35 1 d PDU E 2
F706 F 0.8557(7) 0.0717(12) 0.7362(5) 0.086(2) Uani 0.35 1 d PDU E 2
C409 C 0.5161(3) 0.1820(3) 0.67414(18) 0.0277(12) Uani 1 1 d . . .
C410 C 0.5018(3) 0.1615(3) 0.71884(17) 0.0273(12) Uani 1 1 d . . .
H410 H 0.5305 0.1809 0.7449 0.033 Uiso 1 1 calc R . .
C411 C 0.4470(3) 0.1139(3) 0.72627(17) 0.0274(12) Uani 1 1 d . . .
C412 C 0.4038(3) 0.0837(3) 0.68953(18) 0.0280(12) Uani 1 1 d . . .
H412 H 0.3663 0.0510 0.6944 0.034 Uiso 1 1 calc R . .
C413 C 0.4181(3) 0.1034(3) 0.64513(17) 0.0255(12) Uani 1 1 d . . .
C414 C 0.4729(2) 0.1496(3) 0.63775(18) 0.0253(12) Uani 1 1 d . . .
H414 H 0.4816 0.1598 0.6068 0.030 Uiso 1 1 calc R . .
C415 C 0.4351(3) 0.0978(4) 0.7751(2) 0.0386(15) Uani 1 1 d . . .
F407 F 0.4236(2) 0.1620(2) 0.79831(12) 0.0613(11) Uani 1 1 d . . .
F408 F 0.4883(2) 0.0661(2) 0.79968(12) 0.0596(11) Uani 1 1 d . . .
F409 F 0.37970(19) 0.0540(2) 0.77838(12) 0.0610(11) Uani 1 1 d . . .
C416 C 0.3729(3) 0.0740(3) 0.60335(19) 0.0337(13) Uani 1 1 d . . .
F410 F 0.40909(17) 0.03621(19) 0.57420(11) 0.0463(9) Uani 1 1 d . . .
F411 F 0.34094(18) 0.1316(2) 0.57856(11) 0.0497(9) Uani 1 1 d . . .
F412 F 0.32155(16) 0.02847(19) 0.61355(11) 0.0446(8) Uani 1 1 d . . .
C417 C 0.5662(3) 0.2840(3) 0.61758(17) 0.0255(12) Uani 1 1 d . . .
C418 C 0.6177(3) 0.3063(3) 0.58952(17) 0.0271(12) Uani 1 1 d . . .
H418 H 0.6642 0.2897 0.5978 0.032 Uiso 1 1 calc R . .
C419 C 0.6037(3) 0.3513(3) 0.55042(17) 0.0295(13) Uani 1 1 d . . .
C420 C 0.5379(3) 0.3788(3) 0.53792(18) 0.0321(13) Uani 1 1 d . . .
H420 H 0.5285 0.4110 0.5118 0.038 Uiso 1 1 calc R . .
C421 C 0.4852(3) 0.3587(3) 0.56412(19) 0.0311(13) Uani 1 1 d . . .
C422 C 0.5000(3) 0.3140(3) 0.60354(18) 0.0292(13) Uani 1 1 d . . .
H422 H 0.4634 0.3033 0.6218 0.035 Uiso 1 1 calc R . .
C423 C 0.6613(3) 0.3671(4) 0.5220(2) 0.0449(16) Uani 1 1 d . . .
F413 F 0.6432(2) 0.4136(2) 0.48685(13) 0.0710(12) Uani 1 1 d . . .
F414 F 0.6839(2) 0.3044(2) 0.50362(16) 0.0826(15) Uani 1 1 d . . .
F415 F 0.7164(2) 0.3977(3) 0.54624(14) 0.0818(15) Uani 1 1 d . . .
C424 C 0.4122(3) 0.3852(4) 0.5515(2) 0.0453(16) Uani 1 1 d . . .
F416 F 0.4029(2) 0.4227(3) 0.51192(14) 0.0765(13) Uani 1 1 d . . .
F417 F 0.36728(18) 0.3273(2) 0.54798(15) 0.0733(12) Uani 1 1 d . . .
F418 F 0.39039(19) 0.4305(2) 0.58379(14) 0.0629(11) Uani 1 1 d . . .
C425 C 0.6010(3) 0.2981(3) 0.70552(17) 0.0251(12) Uani 1 1 d . . .
C426 C 0.5498(2) 0.3333(3) 0.72861(16) 0.0286(12) Uani 1 1 d . . .
H426 H 0.5028 0.3171 0.7218 0.034 Uiso 1 1 calc R . .
C427 C 0.5643(3) 0.3905(3) 0.76096(17) 0.0292(12) Uani 1 1 d . . .
C428 C 0.6314(3) 0.4160(3) 0.77223(17) 0.0283(12) Uani 1 1 d . . .
H428 H 0.6417 0.4544 0.7948 0.034 Uiso 1 1 calc R . .
C429 C 0.6836(3) 0.3835(3) 0.74950(18) 0.0258(12) Uani 1 1 d . . .
C430 C 0.6685(2) 0.3272(3) 0.71709(16) 0.0245(11) Uani 1 1 d . . .
H430 H 0.7054 0.3071 0.7019 0.029 Uiso 1 1 calc R . .
C431 C 0.5069(3) 0.4238(4) 0.7843(2) 0.0457(16) Uani 1 1 d . . .
F419 F 0.4522(2) 0.4438(3) 0.75551(15) 0.0784(14) Uani 1 1 d . . .
F420 F 0.4798(3) 0.3731(3) 0.81134(18) 0.1012(18) Uani 1 1 d . . .
F421 F 0.5242(2) 0.4811(3) 0.81070(19) 0.109(2) Uani 1 1 d . . .
C432 C 0.7568(3) 0.4089(3) 0.7600(2) 0.0365(14) Uani 1 1 d . . .
F422 F 0.78431(19) 0.4313(2) 0.72235(13) 0.0664(12) Uani 1 1 d . . .
F423 F 0.76547(17) 0.4642(2) 0.79098(13) 0.0528(9) Uani 1 1 d . . .
F424 F 0.79818(17) 0.3529(2) 0.77847(14) 0.0599(11) Uani 1 1 d . . .
B3 B 0.9249(3) 0.2306(4) 0.33232(19) 0.0271(13) Uani 1 1 d . . .
C501 C 0.8596(3) 0.1737(3) 0.33675(17) 0.0270(12) Uani 1 1 d . . .
C502 C 0.8461(3) 0.1408(3) 0.37864(19) 0.0305(13) Uani 1 1 d . . .
H502 H 0.8767 0.1514 0.4058 0.037 Uiso 1 1 calc R . .
C503 C 0.7904(3) 0.0939(3) 0.3820(2) 0.0354(14) Uani 1 1 d . F .
C504 C 0.7451(3) 0.0748(3) 0.3434(2) 0.0330(13) Uani 1 1 d . . .
H504 H 0.7062 0.0430 0.3459 0.040 Uiso 1 1 calc R . .
C505 C 0.7585(3) 0.1039(3) 0.3010(2) 0.0346(14) Uani 1 1 d . G .
C506 C 0.8150(3) 0.1517(3) 0.29794(19) 0.0300(13) Uani 1 1 d . . .
H506 H 0.8234 0.1699 0.2683 0.036 Uiso 1 1 calc R . .
C507 C 0.7763(4) 0.0629(4) 0.4286(3) 0.0555(19) Uani 1 1 d . . .
F501 F 0.7896(8) -0.0103(6) 0.4314(3) 0.109(3) Uani 0.60 1 d PDU F 1
F502 F 0.8109(6) 0.0935(7) 0.4637(3) 0.093(3) Uani 0.60 1 d PDU F 1
F503 F 0.7097(5) 0.0665(8) 0.4352(3) 0.099(3) Uani 0.60 1 d PDU F 1
F801 F 0.7650(11) 0.1212(9) 0.4563(5) 0.109(3) Uani 0.40 1 d PDU F 2
F802 F 0.7295(10) 0.0149(11) 0.4290(4) 0.093(3) Uani 0.40 1 d PDU F 2
F803 F 0.8354(7) 0.0317(12) 0.4509(5) 0.099(3) Uani 0.40 1 d PDU F 2
C508 C 0.7123(3) 0.0843(4) 0.2584(2) 0.0441(16) Uani 1 1 d . . .
F504 F 0.6656(6) 0.0325(7) 0.2648(3) 0.099(3) Uani 0.60 1 d PDU G 1
F505 F 0.7481(4) 0.0551(7) 0.2262(3) 0.089(2) Uani 0.60 1 d PDU G 1
F506 F 0.6795(5) 0.1416(5) 0.2392(3) 0.085(2) Uani 0.60 1 d PDU G 1
F804 F 0.7194(9) 0.1267(11) 0.2207(5) 0.099(3) Uani 0.40 1 d PDU G 2
F805 F 0.6435(7) 0.0893(11) 0.2623(5) 0.089(2) Uani 0.40 1 d PDU G 2
F806 F 0.7179(9) 0.0161(7) 0.2425(5) 0.085(2) Uani 0.40 1 d PDU G 2
C509 C 0.9894(3) 0.1771(3) 0.32067(18) 0.0279(12) Uani 1 1 d . . .
C510 C 0.9997(3) 0.1574(3) 0.27521(18) 0.0292(12) Uani 1 1 d . . .
H510 H 0.9699 0.1785 0.2502 0.035 Uiso 1 1 calc R . .
C511 C 1.0521(3) 0.1084(3) 0.26541(18) 0.0318(13) Uani 1 1 d . H .
C512 C 1.0966(3) 0.0769(3) 0.30048(19) 0.0316(13) Uani 1 1 d . . .
H512 H 1.1329 0.0441 0.2937 0.038 Uiso 1 1 calc R . .
C513 C 1.0875(3) 0.0941(3) 0.34587(18) 0.0282(12) Uani 1 1 d . . .
C514 C 1.0347(3) 0.1429(3) 0.35546(18) 0.0281(12) Uani 1 1 d . . .
H514 H 1.0293 0.1534 0.3869 0.034 Uiso 1 1 calc R . .
C515 C 1.0609(3) 0.0878(3) 0.2170(2) 0.0522(18) Uani 1 1 d D . .
F507 F 1.0166(2) 0.1181(3) 0.18408(13) 0.0553(13) Uani 0.80 1 d PDU H 1
F508 F 1.1251(2) 0.1015(3) 0.2064(2) 0.0773(19) Uani 0.80 1 d PDU H 1
F509 F 1.0511(4) 0.0121(3) 0.21048(18) 0.106(2) Uani 0.80 1 d PDU H 1
F807 F 1.1235(6) 0.0640(11) 0.2090(8) 0.0553(13) Uani 0.20 1 d PDU H 2
F808 F 1.0150(8) 0.0377(10) 0.1980(7) 0.0773(19) Uani 0.20 1 d PDU H 2
F809 F 1.0493(13) 0.1531(7) 0.1932(7) 0.106(2) Uani 0.20 1 d PDU H 2
C516 C 1.1359(3) 0.0638(3) 0.3851(2) 0.0360(14) Uani 1 1 d . . .
F510 F 1.10210(18) 0.0263(2) 0.41568(11) 0.0497(9) Uani 1 1 d . . .
F511 F 1.17124(18) 0.1187(2) 0.40937(12) 0.0551(10) Uani 1 1 d . . .
F512 F 1.18351(17) 0.0165(2) 0.37157(12) 0.0563(10) Uani 1 1 d . . .
C517 C 0.9059(3) 0.2961(3) 0.29288(18) 0.0277(12) Uani 1 1 d . . .
C518 C 0.9578(3) 0.3347(3) 0.27219(18) 0.0325(12) Uani 1 1 d . . .
H518 H 1.0048 0.3193 0.2796 0.039 Uiso 1 1 calc R . .
C519 C 0.9436(3) 0.3937(3) 0.2417(2) 0.0349(14) Uani 1 1 d . I .
C520 C 0.8757(3) 0.4174(3) 0.22926(18) 0.0343(13) Uani 1 1 d . . .
H520 H 0.8656 0.4576 0.2079 0.041 Uiso 1 1 calc R . .
C521 C 0.8234(3) 0.3809(3) 0.24881(18) 0.0294(13) Uani 1 1 d . . .
C522 C 0.8383(2) 0.3231(3) 0.28042(17) 0.0276(12) Uani 1 1 d . . .
H522 H 0.8011 0.3007 0.2942 0.033 Uiso 1 1 calc R . .
C523 C 1.0003(4) 0.4317(4) 0.2210(3) 0.060(2) Uani 1 1 d . . .
F513 F 1.0567(4) 0.4439(5) 0.2556(3) 0.0812(19) Uani 0.60 1 d PDU I 1
F514 F 1.0306(6) 0.3859(6) 0.1931(4) 0.097(3) Uani 0.60 1 d PDU I 1
F515 F 0.9891(5) 0.4988(6) 0.2050(4) 0.101(3) Uani 0.60 1 d PDU I 1
F813 F 0.9817(6) 0.4405(8) 0.1708(4) 0.0812(19) Uani 0.40 1 d PDU I 2
F814 F 1.0042(9) 0.5046(10) 0.2314(5) 0.097(3) Uani 0.40 1 d PDU I 2
F815 F 1.0588(8) 0.4050(10) 0.2226(8) 0.101(3) Uani 0.40 1 d PDU I 2
C524 C 0.7499(3) 0.4043(4) 0.2370(2) 0.0401(15) Uani 1 1 d . . .
F516 F 0.74040(19) 0.4543(2) 0.20224(12) 0.0632(11) Uani 1 1 d . . .
F517 F 0.72203(17) 0.4360(2) 0.27237(12) 0.0485(9) Uani 1 1 d . . .
F518 F 0.70919(18) 0.3448(2) 0.22338(15) 0.0691(12) Uani 1 1 d . . .
C525 C 0.9463(3) 0.2792(3) 0.38041(17) 0.0286(12) Uani 1 1 d . . .
C526 C 0.8978(3) 0.3014(3) 0.41015(17) 0.0254(12) Uani 1 1 d . . .
H526 H 0.8506 0.2863 0.4029 0.030 Uiso 1 1 calc R . .
C527 C 0.9157(3) 0.3446(3) 0.44986(17) 0.0295(12) Uani 1 1 d . . .
C528 C 0.9827(3) 0.3696(3) 0.46093(19) 0.0323(13) Uani 1 1 d . . .
H528 H 0.9950 0.3993 0.4879 0.039 Uiso 1 1 calc R . .
C529 C 1.0324(3) 0.3503(3) 0.43158(18) 0.0305(13) Uani 1 1 d . . .
C530 C 1.0137(3) 0.3070(3) 0.39271(18) 0.0283(13) Uani 1 1 d . . .
H530 H 1.0484 0.2954 0.3732 0.034 Uiso 1 1 calc R . .
C531 C 0.8602(3) 0.3595(3) 0.4807(2) 0.0403(15) Uani 1 1 d . . .
F519 F 0.88237(19) 0.4045(2) 0.51634(12) 0.0601(10) Uani 1 1 d . . .
F520 F 0.80400(18) 0.3922(2) 0.45857(12) 0.0538(10) Uani 1 1 d . . .
F521 F 0.8383(2) 0.2960(2) 0.49912(13) 0.0618(11) Uani 1 1 d . . .
C532 C 1.1055(3) 0.3775(4) 0.4412(2) 0.0433(15) Uani 1 1 d . . .
F522 F 1.15139(17) 0.3218(2) 0.43879(14) 0.0649(11) Uani 1 1 d . . .
F523 F 1.12063(19) 0.4290(2) 0.40996(15) 0.0670(12) Uani 1 1 d . . .
F524 F 1.12001(19) 0.4092(3) 0.48223(14) 0.0739(13) Uani 1 1 d . . .

loop_
_atom_site_aniso_label
_atom_site_aniso_U_11
_atom_site_aniso_U_22
_atom_site_aniso_U_33
_atom_site_aniso_U_23
_atom_site_aniso_U_13
_atom_site_aniso_U_12
Rh1 0.0288(2) 0.0252(2) 0.0319(2) 0.0015(2) 0.00363(18) -0.0019(2)
P1 0.0299(8) 0.0255(8) 0.0561(10) 0.0056(7) 0.0018(7) -0.0037(7)
P2 0.0303(8) 0.0314(8) 0.0268(8) 0.0019(6) 0.0020(6) -0.0040(7)
P3 0.0424(9) 0.0367(9) 0.0281(8) 0.0021(7) 0.0082(7) -0.0053(8)
C1 0.032(3) 0.034(3) 0.048(4) 0.008(3) -0.010(3) 0.002(3)
C2 0.044(4) 0.035(4) 0.039(3) 0.008(3) -0.012(3) -0.005(3)
C3 0.035(4) 0.031(4) 0.106(6) 0.015(4) 0.010(4) 0.002(3)
C4 0.033(4) 0.035(4) 0.091(5) 0.000(4) 0.009(4) -0.001(3)
C5 0.044(4) 0.061(5) 0.146(7) 0.033(5) 0.004(4) 0.000(4)
C6 0.045(4) 0.052(4) 0.094(6) 0.011(4) 0.022(4) -0.014(3)
C7 0.047(4) 0.035(4) 0.057(4) 0.000(3) -0.007(3) -0.013(3)
C8 0.064(5) 0.046(4) 0.046(4) -0.007(3) -0.002(3) 0.004(4)
C9 0.087(6) 0.060(5) 0.093(6) -0.020(5) -0.055(4) 0.012(5)
C10 0.043(4) 0.031(3) 0.040(3) -0.004(3) 0.006(3) -0.008(3)
C11 0.053(4) 0.032(4) 0.054(4) 0.002(3) 0.002(3) -0.008(3)
C12 0.088(5) 0.035(4) 0.051(4) -0.008(3) 0.018(4) -0.001(4)
C13 0.037(3) 0.043(4) 0.038(3) 0.009(3) 0.010(3) -0.002(3)
C14 0.051(4) 0.047(4) 0.038(3) -0.001(3) 0.010(3) 0.007(3)
C15 0.056(4) 0.063(5) 0.050(4) 0.009(3) 0.028(3) -0.003(4)
C16 0.041(4) 0.060(4) 0.037(3) 0.010(3) -0.002(3) -0.014(3)
C17 0.040(4) 0.067(5) 0.058(4) 0.016(4) -0.008(3) 0.008(4)
C18 0.055(4) 0.071(5) 0.054(4) 0.002(4) -0.012(3) -0.023(4)
C19 0.054(4) 0.041(4) 0.049(4) -0.003(3) 0.026(3) -0.011(3)
C20 0.062(5) 0.061(5) 0.077(5) -0.019(4) 0.031(4) 0.001(4)
C21 0.084(5) 0.076(6) 0.050(4) 0.000(4) 0.034(4) -0.026(4)
C22 0.058(4) 0.046(4) 0.034(3) 0.005(3) 0.008(3) -0.010(3)
C23 0.086(5) 0.051(4) 0.036(4) -0.002(3) 0.011(4) -0.021(4)
C24 0.075(5) 0.062(5) 0.032(4) 0.011(3) -0.003(3) -0.010(4)
C25 0.061(4) 0.025(3) 0.034(3) 0.005(3) 0.006(3) -0.001(3)
C26 0.070(5) 0.028(3) 0.046(4) 0.006(3) -0.005(3) -0.005(3)
C27 0.065(4) 0.037(4) 0.053(4) 0.011(3) 0.002(3) 0.010(3)
Rh2 0.0271(2) 0.0234(2) 0.0310(2) 0.0018(2) 0.00160(17) 0.0006(2)
P11 0.0282(8) 0.0261(8) 0.0394(9) -0.0027(7) 0.0036(7) -0.0020(7)
P12 0.0422(9) 0.0267(8) 0.0283(8) 0.0039(6) 0.0006(7) -0.0008(7)
P13 0.0273(8) 0.0312(9) 0.0441(9) 0.0060(7) 0.0068(7) 0.0026(7)
C101 0.028(3) 0.026(3) 0.039(3) -0.003(3) -0.004(3) 0.009(3)
C102 0.030(3) 0.018(3) 0.052(4) 0.003(3) 0.004(3) 0.006(2)
C103 0.059(4) 0.036(4) 0.037(3) 0.000(3) -0.005(3) -0.001(3)
C104 0.036(3) 0.042(4) 0.035(3) -0.011(3) 0.003(3) -0.006(3)
C105 0.067(5) 0.066(5) 0.039(4) -0.012(3) -0.015(3) 0.002(4)
C106 0.061(4) 0.046(4) 0.048(4) -0.020(3) 0.005(3) -0.008(3)
C107 0.036(3) 0.038(4) 0.059(4) -0.011(3) 0.015(3) -0.008(3)
C108 0.056(4) 0.048(4) 0.075(5) 0.004(4) 0.032(4) -0.010(3)
C109 0.031(4) 0.080(5) 0.079(5) -0.015(4) 0.005(3) -0.004(4)
C110 0.061(4) 0.028(3) 0.033(3) -0.001(3) -0.006(3) -0.003(3)
C111 0.080(5) 0.025(3) 0.042(4) -0.001(3) -0.006(3) -0.006(3)
C112 0.078(5) 0.037(4) 0.049(4) 0.003(3) 0.005(4) -0.020(4)
C113 0.052(4) 0.038(4) 0.031(3) 0.004(3) 0.000(3) 0.009(3)
C114 0.054(4) 0.052(4) 0.049(4) 0.012(4) 0.020(3) 0.009(4)
C115 0.092(6) 0.056(5) 0.043(4) -0.004(3) 0.014(4) 0.014(4)
C116 0.047(4) 0.042(4) 0.030(3) 0.004(3) -0.009(3) 0.001(3)
C117 0.048(4) 0.065(5) 0.049(4) 0.023(4) 0.000(3) 0.012(4)
C118 0.065(5) 0.058(5) 0.046(4) -0.002(3) -0.018(3) -0.013(4)
C119 0.035(3) 0.054(4) 0.036(3) -0.006(3) 0.010(3) 0.003(3)
C120 0.047(4) 0.068(5) 0.040(3) 0.006(3) 0.013(3) -0.004(3)
C121 0.052(4) 0.089(6) 0.058(5) -0.011(4) 0.014(4) 0.020(4)
C122 0.035(3) 0.048(4) 0.042(4) 0.006(3) -0.003(3) 0.003(3)
C123 0.043(4) 0.069(5) 0.054(4) 0.008(4) 0.002(3) -0.017(4)
C124 0.044(4) 0.065(5) 0.072(5) 0.005(4) 0.003(4) 0.016(4)
C125 0.038(4) 0.027(3) 0.072(5) -0.001(3) 0.013(3) 0.007(3)
C126 0.045(4) 0.035(4) 0.087(5) 0.003(4) 0.011(4) -0.001(3)
C127 0.060(4) 0.033(4) 0.068(5) 0.015(3) 0.019(4) 0.001(3)
Rh3 0.0281(2) 0.0248(2) 0.0296(2) 0.0013(2) 0.00304(17) -0.0010(2)
P21 0.0348(9) 0.0284(8) 0.0380(9) 0.0077(7) 0.0031(7) -0.0006(7)
P22 0.0460(9) 0.0266(8) 0.0288(8) -0.0012(6) -0.0039(7) 0.0008(7)
P23 0.0324(9) 0.0429(10) 0.0429(9) -0.0025(7) 0.0108(7) -0.0079(7)
C201 0.031(3) 0.031(3) 0.031(3) 0.001(3) -0.004(2) -0.006(3)
C202 0.035(3) 0.024(3) 0.039(3) 0.004(3) 0.002(3) -0.005(3)
C203 0.051(4) 0.040(4) 0.034(3) 0.003(3) -0.003(3) 0.004(3)
C204 0.053(4) 0.047(4) 0.043(4) 0.019(3) 0.005(3) -0.001(3)
C205 0.074(5) 0.069(5) 0.032(3) 0.008(3) -0.012(3) 0.007(4)
C206 0.091(6) 0.066(5) 0.059(5) 0.030(4) -0.004(4) -0.013(4)
C207 0.041(3) 0.029(3) 0.060(4) 0.007(3) 0.007(3) 0.012(3)
C208 0.036(4) 0.054(4) 0.075(5) -0.010(4) 0.010(3) 0.009(3)
C209 0.037(4) 0.059(5) 0.076(5) 0.004(4) -0.001(3) 0.007(3)
C210 0.073(5) 0.032(4) 0.037(4) -0.005(3) -0.012(3) 0.008(3)
C211 0.081(5) 0.027(4) 0.052(4) 0.002(3) -0.018(4) 0.003(3)
C212 0.075(5) 0.040(4) 0.066(5) -0.015(3) -0.012(4) 0.019(4)
C213 0.057(4) 0.046(4) 0.025(3) 0.008(3) 0.004(3) -0.012(3)
C214 0.056(4) 0.058(4) 0.047(4) -0.011(4) 0.017(3) -0.011(4)
C215 0.091(6) 0.066(5) 0.042(4) 0.010(4) 0.010(4) -0.014(4)
C216 0.047(4) 0.040(4) 0.041(4) -0.003(3) -0.016(3) 0.007(3)
C217 0.057(4) 0.052(4) 0.051(4) -0.013(4) -0.005(3) -0.008(4)
C218 0.075(5) 0.059(5) 0.062(5) 0.007(4) -0.035(4) 0.012(4)
C219 0.044(4) 0.097(6) 0.045(4) 0.011(4) 0.011(3) -0.018(4)
C220 0.062(5) 0.133(8) 0.039(4) -0.030(5) 0.009(3) -0.004(5)
C221 0.082(6) 0.154(9) 0.055(5) 0.020(6) 0.029(4) -0.052(6)
C222 0.028(3) 0.057(4) 0.060(4) -0.012(4) -0.003(3) -0.007(3)
C223 0.043(4) 0.073(6) 0.075(5) -0.021(4) 0.006(4) 0.009(4)
C224 0.035(4) 0.086(5) 0.065(4) -0.006(4) 0.004(3) -0.009(4)
C225 0.046(4) 0.039(4) 0.079(5) 0.012(4) 0.007(4) -0.016(3)
C226 0.063(5) 0.042(4) 0.102(6) 0.013(4) 0.011(5) -0.012(4)
C227 0.076(5) 0.041(4) 0.064(5) -0.015(3) 0.013(4) -0.011(4)
B1 0.030(3) 0.030(4) 0.038(4) 0.001(3) 0.005(3) -0.001(3)
C301 0.028(3) 0.029(3) 0.033(3) 0.003(3) 0.012(2) -0.003(3)
C302 0.036(3) 0.028(3) 0.030(3) -0.005(2) 0.007(3) -0.009(2)
C303 0.036(3) 0.029(3) 0.030(3) -0.001(2) 0.008(3) -0.001(3)
C304 0.031(3) 0.040(4) 0.039(3) -0.004(3) 0.000(3) -0.001(3)
C305 0.034(3) 0.035(4) 0.040(3) -0.001(3) 0.006(3) -0.004(3)
C306 0.036(3) 0.027(3) 0.033(3) 0.003(2) 0.006(3) 0.002(3)
C307 0.035(4) 0.038(4) 0.038(3) 0.002(3) 0.004(3) 0.005(3)
F301 0.050(2) 0.051(2) 0.105(3) 0.004(2) -0.019(2) 0.011(2)
F302 0.092(3) 0.064(3) 0.072(3) 0.035(2) 0.035(2) 0.018(2)
F303 0.097(3) 0.032(2) 0.057(2) -0.0064(18) -0.006(2) 0.008(2)
C308 0.055(4) 0.038(4) 0.056(4) 0.000(3) -0.005(4) -0.005(3)
F304 0.080(3) 0.053(3) 0.086(3) -0.010(2) -0.033(3) -0.009(2)
F305 0.067(3) 0.047(3) 0.215(6) -0.064(3) -0.014(3) 0.011(2)
F306 0.144(5) 0.095(4) 0.087(4) 0.017(3) -0.003(3) -0.084(4)
C309 0.022(3) 0.048(4) 0.033(3) 0.010(3) -0.002(2) -0.006(3)
C310 0.033(3) 0.059(4) 0.030(3) 0.007(3) 0.003(3) -0.007(3)
C311 0.032(3) 0.071(5) 0.029(3) 0.004(3) 0.004(3) 0.008(3)
C312 0.028(3) 0.086(6) 0.036(4) 0.025(4) 0.009(3) 0.010(3)
C313 0.032(3) 0.067(5) 0.053(4) 0.034(4) 0.005(3) 0.004(3)
C314 0.032(3) 0.045(4) 0.049(4) 0.018(3) -0.001(3) -0.004(3)
C315 0.047(5) 0.115(7) 0.034(4) -0.012(4) 0.009(4) -0.009(5)
F307 0.131(6) 0.106(5) 0.041(4) -0.026(4) -0.008(4) 0.010(5)
F308 0.125(6) 0.095(5) 0.096(6) -0.020(5) 0.071(5) -0.026(5)
F309 0.093(5) 0.121(6) 0.096(6) -0.058(5) -0.029(5) 0.028(4)
F607 0.131(6) 0.106(5) 0.041(4) -0.026(4) -0.008(4) 0.010(5)
F608 0.125(6) 0.095(5) 0.096(6) -0.020(5) 0.071(5) -0.026(5)
F609 0.093(5) 0.121(6) 0.096(6) -0.058(5) -0.029(5) 0.028(4)
C316 0.040(4) 0.057(5) 0.064(5) 0.023(4) 0.021(4) 0.006(4)
F310 0.060(4) 0.071(5) 0.114(4) 0.060(3) 0.043(3) 0.021(4)
F311 0.044(3) 0.062(4) 0.101(5) 0.028(4) 0.046(3) 0.011(3)
F312 0.084(4) 0.069(4) 0.103(5) 0.009(4) 0.031(4) -0.036(3)
C616 0.040(4) 0.057(5) 0.064(5) 0.023(4) 0.021(4) 0.006(4)
F610 0.060(4) 0.071(5) 0.114(4) 0.060(3) 0.043(3) 0.021(4)
F611 0.102(12) 0.065(10) 0.089(12) 0.010(9) 0.058(10) -0.020(9)
F612 0.074(8) 0.070(8) 0.098(8) 0.023(7) 0.009(7) -0.020(7)
C317 0.034(3) 0.032(3) 0.028(3) -0.006(2) 0.006(2) -0.002(3)
C318 0.027(3) 0.031(3) 0.033(3) -0.002(3) 0.004(2) 0.003(3)
C319 0.034(3) 0.034(3) 0.018(3) 0.001(2) 0.007(2) 0.005(3)
C320 0.040(3) 0.027(3) 0.024(3) -0.001(2) 0.003(2) 0.002(3)
C321 0.027(3) 0.028(3) 0.030(3) -0.005(2) -0.001(2) -0.001(2)
C322 0.024(3) 0.031(3) 0.033(3) -0.005(3) 0.008(2) -0.008(2)
C323 0.053(4) 0.038(4) 0.057(5) 0.018(3) 0.024(4) 0.019(3)
F313 0.051(4) 0.060(5) 0.157(8) 0.030(5) 0.056(5) 0.009(3)
F314 0.065(4) 0.138(6) 0.087(5) -0.030(5) 0.046(4) -0.027(4)
F315 0.029(3) 0.130(8) 0.092(6) 0.068(5) 0.004(4) -0.009(5)
F613 0.051(4) 0.060(5) 0.157(8) 0.030(5) 0.056(5) 0.009(3)
F614 0.065(4) 0.138(6) 0.087(5) -0.030(5) 0.046(4) -0.027(4)
F615 0.029(3) 0.130(8) 0.092(6) 0.068(5) 0.004(4) -0.009(5)
C324 0.032(3) 0.043(4) 0.050(4) 0.004(3) 0.001(3) 0.004(3)
F316 0.042(2) 0.104(4) 0.126(4) 0.077(3) -0.013(2) -0.005(2)
F317 0.053(2) 0.104(4) 0.068(3) -0.030(3) -0.005(2) 0.041(2)
F318 0.035(2) 0.064(3) 0.090(3) -0.026(2) -0.013(2) -0.0019(19)
C325 0.050(4) 0.033(3) 0.023(3) 0.010(2) 0.000(3) -0.010(3)
C326 0.055(4) 0.046(4) 0.040(3) 0.015(3) -0.011(3) -0.010(4)
C327 0.069(5) 0.045(4) 0.045(4) 0.021(3) -0.023(4) -0.022(4)
C328 0.094(6) 0.040(4) 0.029(3) 0.006(3) -0.013(4) -0.026(4)
C329 0.081(5) 0.033(4) 0.030(3) 0.000(3) 0.003(3) -0.022(4)
C330 0.051(4) 0.040(4) 0.023(3) 0.006(3) 0.001(3) -0.016(3)
C331 0.057(6) 0.056(6) 0.057(5) -0.004(5) -0.021(4) -0.008(5)
F319 0.077(7) 0.122(7) 0.052(6) -0.012(5) -0.016(4) -0.030(5)
F320 0.063(4) 0.111(8) 0.107(7) -0.015(6) -0.035(5) -0.013(8)
F321 0.073(6) 0.154(9) 0.088(6) 0.054(6) -0.025(5) -0.067(6)
C631 0.057(6) 0.056(6) 0.057(5) -0.004(5) -0.021(4) -0.008(5)
F619 0.068(8) 0.147(12) 0.118(10) 0.016(9) -0.026(7) -0.055(8)
F620 0.101(11) 0.119(10) 0.097(12) -0.037(10) -0.030(9) -0.046(8)
F621 0.063(4) 0.111(8) 0.107(7) -0.015(6) -0.035(5) -0.013(8)
C332 0.114(7) 0.043(4) 0.039(4) -0.016(4) 0.024(4) -0.023(5)
F322 0.123(4) 0.089(4) 0.072(3) 0.008(3) 0.040(3) 0.045(3)
F323 0.112(4) 0.058(3) 0.106(4) -0.015(3) 0.060(3) -0.031(3)
F324 0.127(4) 0.082(3) 0.097(4) -0.059(3) 0.022(3) -0.023(3)
B2 0.022(3) 0.021(3) 0.027(3) 0.004(3) -0.001(2) 0.002(3)
C401 0.023(3) 0.023(3) 0.031(3) 0.006(2) 0.005(2) 0.000(2)
C402 0.019(3) 0.034(3) 0.030(3) 0.004(2) -0.001(2) 0.000(2)
C403 0.026(3) 0.027(3) 0.041(3) -0.004(3) 0.012(3) 0.000(3)
C404 0.031(3) 0.023(3) 0.050(4) 0.006(3) 0.006(3) 0.003(3)
C405 0.029(3) 0.025(3) 0.042(3) 0.008(3) 0.000(3) -0.001(3)
C406 0.032(3) 0.025(3) 0.031(3) 0.001(2) 0.006(2) -0.005(3)
C407 0.057(5) 0.050(4) 0.042(4) -0.002(3) 0.012(3) 0.018(4)
F401 0.110(4) 0.052(3) 0.082(3) -0.020(2) 0.024(3) 0.010(3)
F402 0.088(3) 0.101(4) 0.078(3) -0.020(3) 0.050(3) -0.008(3)
F403 0.127(4) 0.140(5) 0.045(3) -0.026(3) -0.005(3) 0.085(4)
C408 0.048(4) 0.036(4) 0.057(4) -0.002(3) -0.008(3) 0.010(3)
F404 0.114(6) 0.080(5) 0.077(5) -0.008(4) -0.036(5) 0.057(5)
F405 0.097(6) 0.081(5) 0.072(5) 0.021(4) -0.050(4) -0.040(5)
F406 0.066(4) 0.132(6) 0.058(4) 0.047(4) -0.005(3) 0.020(4)
F704 0.114(6) 0.080(5) 0.077(5) -0.008(4) -0.036(5) 0.057(5)
F705 0.097(6) 0.081(5) 0.072(5) 0.021(4) -0.050(4) -0.040(5)
F706 0.066(4) 0.132(6) 0.058(4) 0.047(4) -0.005(3) 0.020(4)
C409 0.030(3) 0.023(3) 0.029(3) 0.002(2) 0.000(2) 0.007(2)
C410 0.023(3) 0.031(3) 0.026(3) -0.003(2) -0.004(2) 0.002(2)
C411 0.028(3) 0.028(3) 0.026(3) 0.002(2) 0.006(2) -0.001(2)
C412 0.027(3) 0.023(3) 0.034(3) 0.004(2) 0.003(2) -0.004(2)
C413 0.026(3) 0.021(3) 0.029(3) -0.001(2) -0.002(2) 0.004(2)
C414 0.025(3) 0.025(3) 0.027(3) 0.001(2) 0.005(2) 0.004(2)
C415 0.038(4) 0.045(4) 0.032(3) 0.002(3) 0.001(3) -0.008(3)
F407 0.092(3) 0.057(3) 0.039(2) -0.0062(18) 0.026(2) -0.004(2)
F408 0.059(3) 0.078(3) 0.040(2) 0.026(2) -0.0021(19) -0.008(2)
F409 0.058(2) 0.088(3) 0.039(2) 0.006(2) 0.0130(18) -0.039(2)
C416 0.031(3) 0.033(3) 0.036(3) 0.001(3) -0.004(3) -0.002(3)
F410 0.053(2) 0.047(2) 0.038(2) -0.0166(17) 0.0037(17) -0.0005(18)
F411 0.051(2) 0.049(2) 0.044(2) 0.0004(17) -0.0179(17) 0.0035(18)
F412 0.0376(19) 0.046(2) 0.048(2) -0.0097(16) -0.0037(16) -0.0100(17)
C417 0.025(3) 0.024(3) 0.026(3) -0.003(2) -0.003(2) 0.001(2)
C418 0.021(3) 0.030(3) 0.030(3) -0.003(2) 0.001(2) 0.001(2)
C419 0.039(3) 0.022(3) 0.029(3) 0.001(2) 0.009(2) -0.001(2)
C420 0.046(4) 0.024(3) 0.026(3) 0.002(2) 0.000(3) 0.003(3)
C421 0.031(3) 0.025(3) 0.036(3) -0.005(2) -0.001(2) 0.006(2)
C422 0.032(3) 0.025(3) 0.030(3) -0.004(2) 0.004(2) -0.001(2)
C423 0.053(4) 0.041(4) 0.042(4) 0.006(3) 0.010(3) 0.007(3)
F413 0.080(3) 0.083(3) 0.056(2) 0.032(2) 0.034(2) 0.016(2)
F414 0.102(3) 0.050(3) 0.111(4) 0.005(2) 0.076(3) 0.012(2)
F415 0.059(3) 0.138(4) 0.050(2) 0.012(3) 0.014(2) -0.042(3)
C424 0.039(4) 0.044(4) 0.050(4) 0.007(3) -0.006(3) 0.009(3)
F416 0.054(2) 0.101(4) 0.072(3) 0.036(3) -0.008(2) 0.024(2)
F417 0.041(2) 0.053(2) 0.117(3) 0.009(3) -0.028(2) -0.005(2)
F418 0.042(2) 0.065(3) 0.081(3) -0.009(2) 0.003(2) 0.023(2)
C425 0.022(3) 0.025(3) 0.028(3) 0.010(2) 0.003(2) 0.003(2)
C426 0.020(3) 0.034(3) 0.031(3) -0.002(3) 0.000(2) 0.004(3)
C427 0.032(3) 0.030(3) 0.026(3) -0.002(2) 0.006(2) 0.006(3)
C428 0.038(3) 0.019(3) 0.028(3) 0.001(2) 0.004(2) 0.001(2)
C429 0.022(3) 0.020(3) 0.035(3) 0.005(2) 0.003(2) -0.004(2)
C430 0.021(3) 0.027(3) 0.026(3) 0.002(2) 0.007(2) -0.002(3)
C431 0.041(4) 0.049(4) 0.048(4) -0.006(3) 0.011(3) 0.000(3)
F419 0.050(3) 0.109(4) 0.077(3) -0.012(3) 0.011(2) 0.040(2)
F420 0.117(4) 0.083(3) 0.121(4) 0.026(3) 0.089(3) 0.038(3)
F421 0.052(3) 0.124(4) 0.158(5) -0.102(4) 0.037(3) -0.009(3)
C432 0.031(3) 0.034(3) 0.044(4) -0.005(3) 0.003(3) -0.003(3)
F422 0.050(2) 0.101(3) 0.050(2) 0.008(2) 0.0095(19) -0.040(2)
F423 0.039(2) 0.051(2) 0.067(2) -0.020(2) -0.0018(18) -0.0053(17)
F424 0.0306(19) 0.052(3) 0.093(3) 0.001(2) -0.0110(19) 0.0066(17)
B3 0.023(3) 0.027(3) 0.031(3) 0.000(3) 0.000(2) 0.002(3)
C501 0.027(3) 0.028(3) 0.026(3) -0.007(2) 0.004(2) 0.002(2)
C502 0.030(3) 0.029(3) 0.031(3) 0.005(2) -0.002(2) -0.002(3)
C503 0.034(3) 0.034(3) 0.040(3) -0.003(3) 0.013(3) -0.005(3)
C504 0.023(3) 0.029(3) 0.049(4) -0.002(3) 0.007(3) -0.003(2)
C505 0.029(3) 0.034(3) 0.039(3) -0.014(3) -0.004(3) 0.000(3)
C506 0.031(3) 0.028(3) 0.031(3) -0.001(2) 0.004(2) 0.003(3)
C507 0.055(5) 0.050(5) 0.062(5) -0.002(4) 0.009(4) -0.021(4)
F501 0.179(9) 0.089(6) 0.066(5) 0.029(4) 0.043(6) 0.009(6)
F502 0.105(6) 0.134(8) 0.040(3) 0.011(5) 0.004(4) -0.083(6)
F503 0.077(5) 0.149(8) 0.077(5) 0.036(5) 0.028(4) -0.010(5)
F801 0.179(9) 0.089(6) 0.066(5) 0.029(4) 0.043(6) 0.009(6)
F802 0.105(6) 0.134(8) 0.040(3) 0.011(5) 0.004(4) -0.083(6)
F803 0.077(5) 0.149(8) 0.077(5) 0.036(5) 0.028(4) -0.010(5)
C508 0.043(4) 0.035(4) 0.054(4) -0.008(3) 0.004(3) -0.011(3)
F504 0.104(6) 0.116(6) 0.066(4) 0.008(5) -0.032(4) -0.076(5)
F505 0.067(5) 0.127(7) 0.069(4) -0.052(5) -0.008(3) 0.002(5)
F506 0.096(6) 0.060(4) 0.084(5) -0.015(4) -0.050(4) 0.021(4)
F804 0.104(6) 0.116(6) 0.066(4) 0.008(5) -0.032(4) -0.076(5)
F805 0.067(5) 0.127(7) 0.069(4) -0.052(5) -0.008(3) 0.002(5)
F806 0.096(6) 0.060(4) 0.084(5) -0.015(4) -0.050(4) 0.021(4)
C509 0.027(3) 0.026(3) 0.031(3) 0.001(2) 0.005(2) -0.002(2)
C510 0.026(3) 0.028(3) 0.031(3) -0.001(2) -0.004(2) 0.000(3)
C511 0.033(3) 0.035(3) 0.027(3) -0.005(2) 0.003(2) 0.000(3)
C512 0.021(3) 0.036(3) 0.039(3) 0.001(3) 0.007(2) 0.008(2)
C513 0.031(3) 0.023(3) 0.030(3) 0.002(2) 0.001(2) -0.006(2)
C514 0.029(3) 0.024(3) 0.032(3) -0.004(2) 0.006(2) -0.002(2)
C515 0.064(5) 0.056(5) 0.038(4) -0.004(3) 0.009(4) 0.019(4)
F507 0.050(3) 0.095(4) 0.020(2) -0.004(2) 0.0043(19) 0.017(3)
F508 0.052(3) 0.138(5) 0.045(3) -0.005(4) 0.018(2) 0.032(3)
F509 0.201(7) 0.070(4) 0.044(3) -0.023(3) 0.001(4) 0.026(4)
F807 0.050(3) 0.095(4) 0.020(2) -0.004(2) 0.0043(19) 0.017(3)
F808 0.052(3) 0.138(5) 0.045(3) -0.005(4) 0.018(2) 0.032(3)
F809 0.201(7) 0.070(4) 0.044(3) -0.023(3) 0.001(4) 0.026(4)
C516 0.034(3) 0.039(4) 0.036(3) 0.005(3) 0.005(3) 0.000(3)
F510 0.059(2) 0.051(2) 0.037(2) 0.0150(17) -0.0019(17) -0.0034(18)
F511 0.050(2) 0.057(2) 0.052(2) -0.0014(19) -0.0203(18) -0.0094(19)
F512 0.048(2) 0.067(3) 0.052(2) 0.0032(19) -0.0005(18) 0.028(2)
C517 0.026(3) 0.026(3) 0.031(3) -0.008(2) 0.005(2) -0.002(2)
C518 0.026(3) 0.029(3) 0.042(3) 0.000(3) 0.004(2) -0.004(3)
C519 0.034(3) 0.025(3) 0.048(4) 0.009(3) 0.013(3) 0.004(3)
C520 0.049(4) 0.027(3) 0.027(3) -0.002(2) 0.007(3) 0.001(3)
C521 0.029(3) 0.030(3) 0.030(3) -0.003(2) 0.005(2) 0.007(3)
C522 0.022(3) 0.025(3) 0.036(3) -0.002(3) 0.006(2) 0.001(3)
C523 0.057(5) 0.042(4) 0.085(6) 0.022(4) 0.025(4) 0.021(4)
F513 0.055(4) 0.093(5) 0.100(5) 0.018(4) 0.026(4) -0.026(4)
F514 0.109(6) 0.101(6) 0.095(6) -0.008(5) 0.076(5) -0.028(5)
F515 0.086(5) 0.077(5) 0.150(8) 0.076(6) 0.050(6) 0.013(4)
F813 0.055(4) 0.093(5) 0.100(5) 0.018(4) 0.026(4) -0.026(4)
F814 0.109(6) 0.101(6) 0.095(6) -0.008(5) 0.076(5) -0.028(5)
F815 0.086(5) 0.077(5) 0.150(8) 0.076(6) 0.050(6) 0.013(4)
C524 0.040(4) 0.043(4) 0.037(3) -0.002(3) -0.001(3) 0.009(3)
F516 0.055(2) 0.086(3) 0.046(2) 0.019(2) -0.0028(18) 0.030(2)
F517 0.0363(19) 0.057(2) 0.052(2) -0.0063(18) 0.0057(17) 0.0146(17)
F518 0.038(2) 0.055(3) 0.107(3) -0.026(2) -0.021(2) 0.007(2)
C525 0.030(3) 0.026(3) 0.029(3) 0.002(2) 0.002(2) 0.001(3)
C526 0.024(3) 0.021(3) 0.030(3) 0.005(2) -0.001(2) 0.001(2)
C527 0.038(3) 0.021(3) 0.030(3) 0.004(2) 0.007(2) 0.004(3)
C528 0.044(4) 0.023(3) 0.029(3) 0.004(2) 0.002(3) 0.000(3)
C529 0.036(3) 0.020(3) 0.034(3) 0.002(2) -0.002(2) 0.000(2)
C530 0.029(3) 0.026(3) 0.032(3) 0.000(2) 0.009(2) 0.004(2)
C531 0.049(4) 0.034(3) 0.040(4) 0.006(3) 0.014(3) 0.008(3)
F519 0.066(3) 0.076(3) 0.040(2) -0.018(2) 0.0142(18) 0.001(2)
F520 0.052(2) 0.065(3) 0.047(2) 0.0049(19) 0.0163(18) 0.023(2)
F521 0.072(3) 0.051(2) 0.070(3) 0.017(2) 0.043(2) 0.010(2)
C532 0.033(4) 0.043(4) 0.053(4) -0.008(3) 0.001(3) -0.005(3)
F522 0.039(2) 0.058(3) 0.094(3) -0.020(2) -0.009(2) 0.009(2)
F523 0.046(2) 0.066(3) 0.087(3) 0.016(2) -0.001(2) -0.027(2)
F524 0.051(2) 0.102(3) 0.066(3) -0.042(3) -0.004(2) -0.016(2)

loop_
_atom_type_symbol
_atom_type_description
_atom_type_scat_dispersion_real
_atom_type_scat_dispersion_imag
_atom_type_scat_source
C C 0.0033 0.0016 'International Tables Vol C Tables 4.2.6.8 and 6.1.1.4'
H H 0.0000 0.0000 'International Tables Vol C Tables 4.2.6.8 and 6.1.1.4'
B B 0.0013 0.0007 'International Tables Vol C Tables 4.2.6.8 and 6.1.1.4'
F F 0.0171 0.0103 'International Tables Vol C Tables 4.2.6.8 and 6.1.1.4'
P P 0.1023 0.0942 'International Tables Vol C Tables 4.2.6.8 and 6.1.1.4'
Rh Rh -1.1178 0.9187 'International Tables Vol C Tables 4.2.6.8 and 6.1.1.4'

loop_
_geom_angle_atom_site_label_1
_geom_angle_atom_site_label_2
_geom_angle_atom_site_label_3
_geom_angle
_geom_angle_site_symmetry_1
_geom_angle_site_symmetry_3
_geom_angle_publ_flag
C1 Rh1 C2 36.9(2) . . ?
C1 Rh1 P1 46.39(16) . . ?
C2 Rh1 P1 71.22(16) . . ?
C1 Rh1 P3 136.27(16) . . ?
C2 Rh1 P3 170.20(16) . . ?
P1 Rh1 P3 99.10(6) . . ?
C1 Rh1 P2 112.11(16) . . ?
C2 Rh1 P2 82.93(16) . . ?
P1 Rh1 P2 153.93(6) . . ?
P3 Rh1 P2 106.63(5) . . ?
C1 P1 C4 108.4(3) . . ?
C1 P1 C7 113.1(3) . . ?
C4 P1 C7 106.7(3) . . ?
C1 P1 Rh1 63.58(19) . . ?
C4 P1 Rh1 132.1(2) . . ?
C7 P1 Rh1 120.1(2) . . ?
C13 P2 C16 106.2(3) . . ?
C13 P2 C10 104.2(3) . . ?
C16 P2 C10 99.7(3) . . ?
C13 P2 Rh1 107.6(2) . . ?
C16 P2 Rh1 120.2(2) . . ?
C10 P2 Rh1 117.37(19) . . ?
C22 P3 C25 102.5(3) . . ?
C22 P3 C19 107.1(3) . . ?
C25 P3 C19 102.3(3) . . ?
C22 P3 Rh1 120.92(19) . . ?
C25 P3 Rh1 114.4(2) . . ?
C19 P3 Rh1 108.0(2) . . ?
C2 C1 C3 121.5(5) . . ?
C2 C1 P1 112.5(4) . . ?
C3 C1 P1 125.4(4) . . ?
C2 C1 Rh1 73.8(3) . . ?
C3 C1 Rh1 117.0(4) . . ?
P1 C1 Rh1 70.0(2) . . ?
C1 C2 Rh1 69.4(3) . . ?
C6 C4 C5 108.7(6) . . ?
C6 C4 P1 113.4(4) . . ?
C5 C4 P1 113.6(5) . . ?
C8 C7 C9 109.2(6) . . ?
C8 C7 P1 114.0(4) . . ?
C9 C7 P1 114.0(5) . . ?
C12 C10 C11 110.3(5) . . ?
C12 C10 P2 108.7(4) . . ?
C11 C10 P2 118.1(4) . . ?
C14 C13 C15 111.4(5) . . ?
C14 C13 P2 112.6(4) . . ?
C15 C13 P2 116.5(4) . . ?
C17 C16 C18 109.4(5) . . ?
C17 C16 P2 112.1(4) . . ?
C18 C16 P2 118.8(4) . . ?
C20 C19 C21 110.9(5) . . ?
C20 C19 P3 112.1(4) . . ?
C21 C19 P3 117.0(5) . . ?
C23 C22 C24 110.1(5) . . ?
C23 C22 P3 111.5(5) . . ?
C24 C22 P3 118.7(5) . . ?
C26 C25 C27 110.1(5) . . ?
C26 C25 P3 114.9(4) . . ?
C27 C25 P3 109.9(4) . . ?
C101 Rh2 C102 36.48(19) . . ?
C101 Rh2 P11 46.51(14) . . ?
C102 Rh2 P11 71.19(15) . . ?
C101 Rh2 P13 136.09(14) . . ?
C102 Rh2 P13 170.29(16) . . ?
P11 Rh2 P13 99.12(6) . . ?
C101 Rh2 P12 112.40(15) . . ?
C102 Rh2 P12 83.57(15) . . ?
P11 Rh2 P12 154.56(5) . . ?
P13 Rh2 P12 106.07(6) . . ?
C101 P11 C107 112.2(3) . . ?
C101 P11 C104 108.2(3) . . ?
C107 P11 C104 106.1(3) . . ?
C101 P11 Rh2 63.51(19) . . ?
C107 P11 Rh2 120.4(2) . . ?
C104 P11 Rh2 132.66(19) . . ?
C113 P12 C110 104.4(3) . . ?
C113 P12 C116 106.0(3) . . ?
C110 P12 C116 99.9(3) . . ?
C113 P12 Rh2 107.7(2) . . ?
C110 P12 Rh2 117.21(19) . . ?
C116 P12 Rh2 120.1(2) . . ?
C119 P13 C122 107.2(3) . . ?
C119 P13 C125 103.3(3) . . ?
C122 P13 C125 101.5(3) . . ?
C119 P13 Rh2 106.4(2) . . ?
C122 P13 Rh2 120.8(2) . . ?
C125 P13 Rh2 116.01(19) . . ?
C102 C101 C103 122.5(5) . . ?
C102 C101 P11 112.7(4) . . ?
C103 C101 P11 124.4(4) . . ?
C102 C101 Rh2 73.7(3) . . ?
C103 C101 Rh2 118.7(4) . . ?
P11 C101 Rh2 69.98(19) . . ?
C101 C102 Rh2 69.8(3) . . ?
C106 C104 C105 108.4(5) . . ?
C106 C104 P11 113.6(4) . . ?
C105 C104 P11 113.5(4) . . ?
C108 C107 C109 109.8(5) . . ?
C108 C107 P11 113.3(4) . . ?
C109 C107 P11 113.4(5) . . ?
C112 C110 C111 110.0(5) . . ?
C112 C110 P12 110.4(4) . . ?
C111 C110 P12 117.4(4) . . ?
C114 C113 C115 111.4(5) . . ?
C114 C113 P12 113.5(4) . . ?
C115 C113 P12 116.6(5) . . ?
C117 C116 C118 110.0(5) . . ?
C117 C116 P12 111.8(4) . . ?
C118 C116 P12 119.0(5) . . ?
C121 C119 C120 110.9(5) . . ?
C121 C119 P13 116.3(4) . . ?
C120 C119 P13 113.7(4) . . ?
C123 C122 C124 109.5(5) . . ?
C123 C122 P13 112.3(4) . . ?
C124 C122 P13 118.7(5) . . ?
C126 C125 C127 112.0(5) . . ?
C126 C125 P13 114.7(5) . . ?
C127 C125 P13 110.1(4) . . ?
C201 Rh3 C202 36.88(19) . . ?
C201 Rh3 P21 46.34(15) . . ?
C202 Rh3 P21 71.51(14) . . ?
C201 Rh3 P23 136.80(14) . . ?
C202 Rh3 P23 170.90(15) . . ?
P21 Rh3 P23 99.53(6) . . ?
C201 Rh3 P22 112.30(15) . . ?
C202 Rh3 P22 82.89(14) . . ?
P21 Rh3 P22 154.19(6) . . ?
P23 Rh3 P22 105.95(6) . . ?
C201 P21 C204 107.4(3) . . ?
C201 P21 C207 113.0(3) . . ?
C204 P21 C207 106.9(3) . . ?
C201 P21 Rh3 63.82(19) . . ?
C204 P21 Rh3 133.3(2) . . ?
C207 P21 Rh3 118.9(2) . . ?
C213 P22 C210 104.7(3) . . ?
C213 P22 C216 106.1(3) . . ?
C210 P22 C216 100.6(3) . . ?
C213 P22 Rh3 107.8(2) . . ?
C210 P22 Rh3 116.4(2) . . ?
C216 P22 Rh3 119.9(2) . . ?
C219 P23 C225 104.8(3) . . ?
C219 P23 C222 107.2(3) . . ?
C225 P23 C222 100.9(3) . . ?
C219 P23 Rh3 105.3(2) . . ?
C225 P23 Rh3 115.6(2) . . ?
C222 P23 Rh3 121.7(2) . . ?
C202 C201 C203 122.5(5) . . ?
C202 C201 P21 112.7(4) . . ?
C203 C201 P21 124.4(4) . . ?
C202 C201 Rh3 73.0(3) . . ?
C203 C201 Rh3 118.8(4) . . ?
P21 C201 Rh3 69.84(19) . . ?
C201 C202 Rh3 70.1(3) . . ?
C206 C204 C205 108.8(6) . . ?
C206 C204 P21 114.9(5) . . ?
C205 C204 P21 113.4(4) . . ?
C208 C207 C209 110.3(5) . . ?
C208 C207 P21 113.5(4) . . ?
C209 C207 P21 113.6(4) . . ?
C212 C210 C211 110.0(5) . . ?
C212 C210 P22 110.5(5) . . ?
C211 C210 P22 117.7(5) . . ?
C214 C213 C215 111.3(5) . . ?
C214 C213 P22 113.1(4) . . ?
C215 C213 P22 116.4(5) . . ?
C217 C216 C218 109.4(5) . . ?
C217 C216 P22 112.0(4) . . ?
C218 C216 P22 119.2(5) . . ?
C221 C219 C220 110.9(6) . . ?
C221 C219 P23 115.9(5) . . ?
C220 C219 P23 112.8(5) . . ?
C224 C222 C223 109.7(5) . . ?
C224 C222 P23 118.8(5) . . ?
C223 C222 P23 112.1(5) . . ?
C227 C225 C226 113.2(6) . . ?
C227 C225 P23 110.9(5) . . ?
C226 C225 P23 114.8(5) . . ?
C301 B1 C325 113.1(5) . . ?
C301 B1 C309 103.3(4) . . ?
C325 B1 C309 112.7(5) . . ?
C301 B1 C317 113.3(4) . . ?
C325 B1 C317 103.9(4) . . ?
C309 B1 C317 110.9(5) . . ?
C302 C301 C306 115.6(5) . . ?
C302 C301 B1 121.9(5) . . ?
C306 C301 B1 122.1(5) . . ?
C303 C302 C301 122.4(5) . . ?
C302 C303 C304 120.3(5) . . ?
C302 C303 C307 119.4(5) . . ?
C304 C303 C307 120.3(5) . . ?
C305 C304 C303 118.4(5) . . ?
C304 C305 C306 121.0(5) . . ?
C304 C305 C308 120.0(6) . . ?
C306 C305 C308 119.0(6) . . ?
C305 C306 C301 122.3(5) . . ?
F301 C307 F303 107.0(5) . . ?
F301 C307 F302 106.7(5) . . ?
F303 C307 F302 104.6(5) . . ?
F301 C307 C303 113.6(5) . . ?
F303 C307 C303 112.5(5) . . ?
F302 C307 C303 111.9(5) . . ?
F304 C308 F306 104.4(6) . . ?
F304 C308 F305 106.8(6) . . ?
F306 C308 F305 105.7(6) . . ?
F304 C308 C305 114.8(6) . . ?
F306 C308 C305 111.8(6) . . ?
F305 C308 C305 112.5(6) . . ?
C314 C309 C310 114.8(5) . . ?
C314 C309 B1 123.7(6) . . ?
C310 C309 B1 121.0(5) . . ?
C311 C310 C309 123.3(6) . . ?
C310 C311 C312 120.1(6) . . ?
C310 C311 C315 119.8(6) . . ?
C312 C311 C315 120.0(6) . . ?
C313 C312 C311 118.6(6) . . ?
C312 C313 C314 120.6(6) . . ?
C312 C313 C616 104.8(10) . . ?
C314 C313 C616 133.4(11) . . ?
C312 C313 C316 125.3(6) . . ?
C314 C313 C316 114.1(7) . . ?
C616 C313 C316 24.0(8) . . ?
C313 C314 C309 122.6(6) . . ?
F308 C315 F608 124.2(11) . . ?
F308 C315 F309 113.4(10) . . ?
F608 C315 F309 34.2(9) . . ?
F308 C315 F609 54.3(9) . . ?
F608 C315 F609 114.7(11) . . ?
F309 C315 F609 139.3(10) . . ?
F308 C315 F307 111.4(9) . . ?
F608 C315 F307 67.8(9) . . ?
F309 C315 F307 102.0(7) . . ?
F609 C315 F307 60.4(9) . . ?
F308 C315 F607 47.5(7) . . ?
F608 C315 F607 95.6(12) . . ?
F309 C315 F607 69.9(9) . . ?
F609 C315 F607 99.7(12) . . ?
F307 C315 F607 140.3(9) . . ?
F308 C315 C311 114.2(6) . . ?
F608 C315 C311 118.6(10) . . ?
F309 C315 C311 107.0(7) . . ?
F609 C315 C311 113.2(8) . . ?
F307 C315 C311 107.9(7) . . ?
F607 C315 C311 111.7(7) . . ?
F310 C316 F311 106.9(6) . . ?
F310 C316 F312 104.8(7) . . ?
F311 C316 F312 105.3(6) . . ?
F310 C316 C313 113.5(8) . . ?
F311 C316 C313 109.5(7) . . ?
F312 C316 C313 116.2(6) . . ?
F611 C616 F610 107.1(11) . . ?
F611 C616 F612 106.8(11) . . ?
F610 C616 F612 105.7(11) . . ?
F611 C616 C313 125.9(17) . . ?
F610 C616 C313 105(2) . . ?
F612 C616 C313 105.2(14) . . ?
C318 C317 C322 115.3(5) . . ?
C318 C317 B1 121.7(5) . . ?
C322 C317 B1 122.8(4) . . ?
C319 C318 C317 122.5(5) . . ?
C320 C319 C318 121.0(5) . . ?
C320 C319 C323 119.9(5) . . ?
C318 C319 C323 119.1(5) . . ?
C319 C320 C321 118.3(5) . . ?
C322 C321 C320 120.7(5) . . ?
C322 C321 C324 119.1(5) . . ?
C320 C321 C324 120.1(5) . . ?
C321 C322 C317 122.3(5) . . ?
F315 C323 F613 41.6(8) . . ?
F315 C323 F615 121.4(8) . . ?
F613 C323 F615 110.5(10) . . ?
F315 C323 F313 111.8(9) . . ?
F613 C323 F313 130.4(8) . . ?
F615 C323 F313 37.6(9) . . ?
F315 C323 F314 103.1(7) . . ?
F613 C323 F314 64.0(9) . . ?
F615 C323 F314 63.2(9) . . ?
F313 C323 F314 100.7(7) . . ?
F315 C323 F614 58.5(8) . . ?
F613 C323 F614 99.3(11) . . ?
F615 C323 F614 99.6(10) . . ?
F313 C323 F614 66.0(8) . . ?
F314 C323 F614 145.4(7) . . ?
F315 C323 C319 118.7(6) . . ?
F613 C323 C319 116.8(8) . . ?
F615 C323 C319 119.7(8) . . ?
F313 C323 C319 112.8(6) . . ?
F314 C323 C319 107.4(6) . . ?
F614 C323 C319 107.2(6) . . ?
F317 C324 F316 107.4(5) . . ?
F317 C324 F318 105.3(5) . . ?
F316 C324 F318 106.2(5) . . ?
F317 C324 C321 113.3(5) . . ?
F316 C324 C321 112.4(5) . . ?
F318 C324 C321 111.7(5) . . ?
C330 C325 C326 113.9(5) . . ?
C330 C325 B1 124.0(5) . . ?
C326 C325 B1 122.0(5) . . ?
C327 C326 C325 122.3(7) . . ?
C328 C327 C326 121.6(6) . . ?
C328 C327 C331 112.2(8) . . ?
C326 C327 C331 126.1(8) . . ?
C328 C327 C631 130.9(8) . . ?
C326 C327 C631 107.1(8) . . ?
C331 C327 C631 19.1(8) . . ?
C329 C328 C327 118.2(6) . . ?
C328 C329 C330 120.3(7) . . ?
C328 C329 C332 120.6(6) . . ?
C330 C329 C332 119.1(6) . . ?
C329 C330 C325 123.6(6) . . ?
F321 C331 F319 106.3(8) . . ?
F321 C331 F320 104.3(8) . . ?
F319 C331 F320 105.7(8) . . ?
F321 C331 C327 111.7(9) . . ?
F319 C331 C327 116.6(9) . . ?
F320 C331 C327 111.3(12) . . ?
F619 C631 F620 107.9(10) . . ?
F619 C631 F621 106.3(10) . . ?
F620 C631 F621 106.4(10) . . ?
F619 C631 C327 118.9(13) . . ?
F620 C631 C327 104.9(13) . . ?
F621 C631 C327 111.7(17) . . ?
F324 C332 F322 105.7(6) . . ?
F324 C332 F323 106.5(5) . . ?
F322 C332 F323 105.7(7) . . ?
F324 C332 C329 114.1(7) . . ?
F322 C332 C329 111.3(5) . . ?
F323 C332 C329 112.9(6) . . ?
C425 B2 C417 104.9(4) . . ?
C425 B2 C409 113.0(4) . . ?
C417 B2 C409 111.2(4) . . ?
C425 B2 C401 111.8(4) . . ?
C417 B2 C401 111.8(4) . . ?
C409 B2 C401 104.4(4) . . ?
C402 C401 C406 115.5(5) . . ?
C402 C401 B2 123.0(4) . . ?
C406 C401 B2 121.1(4) . . ?
C403 C402 C401 122.6(5) . . ?
C402 C403 C404 120.5(5) . . ?
C402 C403 C407 120.8(5) . . ?
C404 C403 C407 118.8(5) . . ?
C405 C404 C403 118.7(5) . . ?
C404 C405 C406 120.6(5) . . ?
C404 C405 C408 120.2(5) . . ?
C406 C405 C408 119.2(5) . . ?
C405 C406 C401 122.1(5) . . ?
F403 C407 F401 105.9(6) . . ?
F403 C407 F402 108.2(6) . . ?
F401 C407 F402 103.6(5) . . ?
F403 C407 C403 114.1(5) . . ?
F401 C407 C403 112.7(5) . . ?
F402 C407 C403 111.6(6) . . ?
F705 C408 F704 111.2(12) . . ?
F705 C408 F404 49.4(9) . . ?
F704 C408 F404 127.5(9) . . ?
F705 C408 F405 132.8(9) . . ?
F704 C408 F405 41.0(9) . . ?
F404 C408 F405 110.1(8) . . ?
F705 C408 F406 55.4(11) . . ?
F704 C408 F406 64.4(10) . . ?
F404 C408 F406 101.6(7) . . ?
F405 C408 F406 103.8(7) . . ?
F705 C408 F706 101.3(12) . . ?
F704 C408 F706 102.9(12) . . ?
F404 C408 F706 53.3(8) . . ?
F405 C408 F706 65.4(9) . . ?
F406 C408 F706 138.9(7) . . ?
F705 C408 C405 113.9(8) . . ?
F704 C408 C405 116.3(8) . . ?
F404 C408 C405 115.9(6) . . ?
F405 C408 C405 113.3(6) . . ?
F406 C408 C405 110.9(5) . . ?
F706 C408 C405 109.7(7) . . ?
C414 C409 C410 115.4(5) . . ?
C414 C409 B2 121.9(4) . . ?
C410 C409 B2 122.5(4) . . ?
C411 C410 C409 122.3(5) . . ?
C412 C411 C410 121.2(5) . . ?
C412 C411 C415 120.9(5) . . ?
C410 C411 C415 117.9(5) . . ?
C411 C412 C413 116.7(5) . . ?
C414 C413 C412 122.1(5) . . ?
C414 C413 C416 117.8(5) . . ?
C412 C413 C416 120.1(5) . . ?
C413 C414 C409 122.2(5) . . ?
F408 C415 F409 107.2(5) . . ?
F408 C415 F407 104.6(5) . . ?
F409 C415 F407 105.9(5) . . ?
F408 C415 C411 113.9(5) . . ?
F409 C415 C411 113.2(5) . . ?
F407 C415 C411 111.4(5) . . ?
F412 C416 F410 107.1(4) . . ?
F412 C416 F411 105.5(4) . . ?
F410 C416 F411 106.3(4) . . ?
F412 C416 C413 114.0(4) . . ?
F410 C416 C413 112.8(4) . . ?
F411 C416 C413 110.7(5) . . ?
C422 C417 C418 114.0(5) . . ?
C422 C417 B2 121.9(4) . . ?
C418 C417 B2 123.8(4) . . ?
C419 C418 C417 123.2(5) . . ?
C420 C419 C418 120.5(5) . . ?
C420 C419 C423 121.1(5) . . ?
C418 C419 C423 118.3(5) . . ?
C419 C420 C421 118.7(5) . . ?
C420 C421 C422 120.3(5) . . ?
C420 C421 C424 121.2(5) . . ?
C422 C421 C424 118.6(5) . . ?
C421 C422 C417 123.2(5) . . ?
F415 C423 F413 106.2(5) . . ?
F415 C423 F414 106.0(5) . . ?
F413 C423 F414 106.3(5) . . ?
F415 C423 C419 112.9(5) . . ?
F413 C423 C419 113.4(5) . . ?
F414 C423 C419 111.5(5) . . ?
F416 C424 F418 106.6(5) . . ?
F416 C424 F417 107.2(5) . . ?
F418 C424 F417 105.0(5) . . ?
F416 C424 C421 113.6(5) . . ?
F418 C424 C421 112.5(5) . . ?
F417 C424 C421 111.3(5) . . ?
C426 C425 C430 114.1(5) . . ?
C426 C425 B2 122.7(5) . . ?
C430 C425 B2 122.9(4) . . ?
C427 C426 C425 123.3(5) . . ?
C428 C427 C426 120.8(5) . . ?
C428 C427 C431 119.5(5) . . ?
C426 C427 C431 119.6(5) . . ?
C427 C428 C429 117.8(5) . . ?
C430 C429 C428 120.9(5) . . ?
C430 C429 C432 118.8(5) . . ?
C428 C429 C432 120.3(5) . . ?
C429 C430 C425 123.0(4) . . ?
F421 C431 F419 107.4(6) . . ?
F421 C431 F420 105.8(6) . . ?
F419 C431 F420 102.3(5) . . ?
F421 C431 C427 115.2(5) . . ?
F419 C431 C427 113.8(5) . . ?
F420 C431 C427 111.3(5) . . ?
F423 C432 F422 107.8(5) . . ?
F423 C432 F424 104.6(5) . . ?
F422 C432 F424 105.9(5) . . ?
F423 C432 C429 113.9(5) . . ?
F422 C432 C429 112.5(5) . . ?
F424 C432 C429 111.5(5) . . ?
C509 B3 C501 105.8(5) . . ?
C509 B3 C517 112.4(4) . . ?
C501 B3 C517 112.3(4) . . ?
C509 B3 C525 110.8(4) . . ?
C501 B3 C525 112.1(4) . . ?
C517 B3 C525 103.6(5) . . ?
C506 C501 C502 115.3(5) . . ?
C506 C501 B3 121.4(4) . . ?
C502 C501 B3 123.3(5) . . ?
C503 C502 C501 122.7(5) . . ?
C502 C503 C504 121.2(5) . . ?
C502 C503 C507 120.5(5) . . ?
C504 C503 C507 118.3(5) . . ?
C503 C504 C505 117.7(5) . . ?
C504 C505 C506 120.7(5) . . ?
C504 C505 C508 119.9(5) . . ?
C506 C505 C508 119.5(5) . . ?
C505 C506 C501 122.3(5) . . ?
F802 C507 F502 126.8(9) . . ?
F802 C507 F501 57.7(9) . . ?
F502 C507 F501 106.7(9) . . ?
F802 C507 F503 46.4(9) . . ?
F502 C507 F503 106.9(8) . . ?
F501 C507 F503 102.9(8) . . ?
F802 C507 F801 110.6(11) . . ?
F502 C507 F801 45.5(8) . . ?
F501 C507 F801 139.6(9) . . ?
F503 C507 F801 69.3(9) . . ?
F802 C507 F803 106.8(12) . . ?
F502 C507 F803 57.3(8) . . ?
F501 C507 F803 55.0(9) . . ?
F503 C507 F803 136.4(8) . . ?
F801 C507 F803 102.3(11) . . ?
F802 C507 C503 117.5(8) . . ?
F502 C507 C503 115.4(6) . . ?
F501 C507 C503 111.0(7) . . ?
F503 C507 C503 113.0(7) . . ?
F801 C507 C503 108.3(8) . . ?
F803 C507 C503 110.2(7) . . ?
F506 C508 F806 129.4(8) . . ?
F506 C508 F504 107.4(7) . . ?
F806 C508 F504 59.2(8) . . ?
F506 C508 F505 105.9(7) . . ?
F806 C508 F505 47.0(8) . . ?
F504 C508 F505 104.3(7) . . ?
F506 C508 F804 45.6(8) . . ?
F806 C508 F804 102.0(10) . . ?
F504 C508 F804 129.7(8) . . ?
F505 C508 F804 62.4(9) . . ?
F506 C508 F805 62.9(8) . . ?
F806 C508 F805 102.3(10) . . ?
F504 C508 F805 48.4(7) . . ?
F505 C508 F805 132.9(7) . . ?
F804 C508 F805 102.9(10) . . ?
F506 C508 C505 113.3(6) . . ?
F806 C508 C505 116.5(7) . . ?
F504 C508 C505 113.8(6) . . ?
F505 C508 C505 111.4(6) . . ?
F804 C508 C505 116.1(7) . . ?
F805 C508 C505 114.9(7) . . ?
C514 C509 C510 115.3(5) . . ?
C514 C509 B3 122.2(4) . . ?
C510 C509 B3 122.3(5) . . ?
C511 C510 C509 122.4(5) . . ?
C512 C511 C510 120.8(5) . . ?
C512 C511 C515 118.2(5) . . ?
C510 C511 C515 121.0(5) . . ?
C511 C512 C513 118.6(5) . . ?
C512 C513 C514 120.3(5) . . ?
C512 C513 C516 120.8(5) . . ?
C514 C513 C516 118.8(5) . . ?
C513 C514 C509 122.6(5) . . ?
F507 C515 F807 122.0(11) . . ?
F507 C515 F808 68.0(9) . . ?
F807 C515 F808 107.0(9) . . ?
F507 C515 F508 107.6(5) . . ?
F807 C515 F508 29.2(9) . . ?
F808 C515 F508 128.3(10) . . ?
F507 C515 F809 39.5(9) . . ?
F807 C515 F809 106.5(9) . . ?
F808 C515 F809 107.3(9) . . ?
F508 C515 F809 80.3(11) . . ?
F507 C515 F509 103.4(5) . . ?
F807 C515 F509 77.1(9) . . ?
F808 C515 F509 37.9(8) . . ?
F508 C515 F509 105.4(5) . . ?
F809 C515 F509 139.3(10) . . ?
F507 C515 C511 116.8(5) . . ?
F807 C515 C511 116.9(11) . . ?
F808 C515 C511 114.4(10) . . ?
F508 C515 C511 112.7(5) . . ?
F809 C515 C511 104.1(10) . . ?
F509 C515 C511 110.1(5) . . ?
F512 C516 F510 106.8(5) . . ?
F512 C516 F511 106.5(5) . . ?
F510 C516 F511 105.7(5) . . ?
F512 C516 C513 113.2(5) . . ?
F510 C516 C513 112.1(5) . . ?
F511 C516 C513 112.1(5) . . ?
C522 C517 C518 114.5(5) . . ?
C522 C517 B3 123.3(4) . . ?
C518 C517 B3 121.9(5) . . ?
C519 C518 C517 123.1(5) . . ?
C518 C519 C520 120.6(5) . . ?
C518 C519 C523 120.5(5) . . ?
C520 C519 C523 118.9(5) . . ?
C521 C520 C519 118.0(5) . . ?
C520 C521 C522 120.9(5) . . ?
C520 C521 C524 120.2(5) . . ?
C522 C521 C524 118.9(5) . . ?
C521 C522 C517 122.9(5) . . ?
F815 C523 F515 119.3(9) . . ?
F815 C523 F814 110.0(13) . . ?
F515 C523 F814 35.4(8) . . ?
F815 C523 F514 46.8(10) . . ?
F515 C523 F514 114.3(8) . . ?
F814 C523 F514 135.7(9) . . ?
F815 C523 F513 53.0(11) . . ?
F515 C523 F513 101.5(9) . . ?
F814 C523 F513 70.7(10) . . ?
F514 C523 F513 99.9(7) . . ?
F815 C523 F813 101.4(11) . . ?
F515 C523 F813 62.1(7) . . ?
F814 C523 F813 97.1(9) . . ?
F514 C523 F813 62.2(7) . . ?
F513 C523 F813 140.5(7) . . ?
F815 C523 C519 122.4(8) . . ?
F515 C523 C519 117.9(7) . . ?
F814 C523 C519 112.2(8) . . ?
F514 C523 C519 111.6(7) . . ?
F513 C523 C519 109.2(6) . . ?
F813 C523 C519 110.1(7) . . ?
F517 C524 F516 105.6(5) . . ?
F517 C524 F518 106.3(5) . . ?
F516 C524 F518 105.8(5) . . ?
F517 C524 C521 113.5(5) . . ?
F516 C524 C521 113.8(5) . . ?
F518 C524 C521 111.2(5) . . ?
C530 C525 C526 114.3(5) . . ?
C530 C525 B3 122.3(4) . . ?
C526 C525 B3 123.2(5) . . ?
C527 C526 C525 122.9(5) . . ?
C528 C527 C526 120.6(5) . . ?
C528 C527 C531 121.6(5) . . ?
C526 C527 C531 117.7(5) . . ?
C527 C528 C529 118.3(5) . . ?
C530 C529 C528 120.1(5) . . ?
C530 C529 C532 119.2(5) . . ?
C528 C529 C532 120.7(5) . . ?
C529 C530 C525 123.6(5) . . ?
F520 C531 F521 106.3(5) . . ?
F520 C531 F519 106.6(5) . . ?
F521 C531 F519 106.3(5) . . ?
F520 C531 C527 112.9(5) . . ?
F521 C531 C527 111.9(5) . . ?
F519 C531 C527 112.4(5) . . ?
F524 C532 F522 106.9(5) . . ?
F524 C532 F523 106.3(5) . . ?
F522 C532 F523 105.7(5) . . ?
F524 C532 C529 113.9(5) . . ?
F522 C532 C529 111.8(5) . . ?
F523 C532 C529 111.7(5) . . ?

loop_
_geom_bond_atom_site_label_1
_geom_bond_atom_site_label_2
_geom_bond_distance
_geom_bond_site_symmetry_2
_geom_bond_publ_flag
Rh1 C1 2.183(6) . ?
Rh1 C2 2.240(6) . ?
Rh1 P1 2.2911(16) . ?
Rh1 P3 2.3465(15) . ?
Rh1 P2 2.3945(15) . ?
P1 C1 1.765(6) . ?
P1 C4 1.845(6) . ?
P1 C7 1.864(6) . ?
P2 C13 1.850(6) . ?
P2 C16 1.857(6) . ?
P2 C10 1.863(6) . ?
P3 C22 1.849(6) . ?
P3 C25 1.859(6) . ?
P3 C19 1.866(6) . ?
C1 C2 1.399(8) . ?
C1 C3 1.489(8) . ?
C4 C6 1.540(9) . ?
C4 C5 1.541(10) . ?
C7 C8 1.520(8) . ?
C7 C9 1.535(9) . ?
C10 C12 1.534(8) . ?
C10 C11 1.550(8) . ?
C13 C14 1.537(8) . ?
C13 C15 1.544(8) . ?
C16 C17 1.529(9) . ?
C16 C18 1.540(9) . ?
C19 C20 1.542(9) . ?
C19 C21 1.542(9) . ?
C22 C23 1.517(9) . ?
C22 C24 1.547(8) . ?
C25 C26 1.520(8) . ?
C25 C27 1.535(8) . ?
Rh2 C101 2.193(5) . ?
Rh2 C102 2.242(5) . ?
Rh2 P11 2.3026(16) . ?
Rh2 P13 2.3439(15) . ?
Rh2 P12 2.3969(15) . ?
P11 C101 1.778(6) . ?
P11 C107 1.851(6) . ?
P11 C104 1.857(6) . ?
P12 C113 1.847(6) . ?
P12 C110 1.861(6) . ?
P12 C116 1.866(6) . ?
P13 C119 1.854(5) . ?
P13 C122 1.859(6) . ?
P13 C125 1.864(6) . ?
C101 C102 1.389(7) . ?
C101 C103 1.496(8) . ?
C104 C106 1.535(8) . ?
C104 C105 1.537(8) . ?
C107 C108 1.533(8) . ?
C107 C109 1.542(9) . ?
C110 C112 1.521(8) . ?
C110 C111 1.530(8) . ?
C113 C114 1.522(9) . ?
C113 C115 1.538(8) . ?
C116 C117 1.518(8) . ?
C116 C118 1.539(8) . ?
C119 C121 1.524(8) . ?
C119 C120 1.525(9) . ?
C122 C123 1.534(9) . ?
C122 C124 1.536(8) . ?
C125 C126 1.512(9) . ?
C125 C127 1.530(9) . ?
Rh3 C201 2.201(5) . ?
Rh3 C202 2.239(5) . ?
Rh3 P21 2.3025(16) . ?
Rh3 P23 2.3467(15) . ?
Rh3 P22 2.3918(15) . ?
P21 C201 1.774(6) . ?
P21 C204 1.838(6) . ?
P21 C207 1.865(6) . ?
P22 C213 1.855(6) . ?
P22 C210 1.855(6) . ?
P22 C216 1.861(6) . ?
P23 C219 1.847(6) . ?
P23 C225 1.864(7) . ?
P23 C222 1.875(6) . ?
C201 C202 1.405(7) . ?
C201 C203 1.505(8) . ?
C204 C206 1.530(8) . ?
C204 C205 1.535(9) . ?
C207 C208 1.508(9) . ?
C207 C209 1.541(8) . ?
C210 C212 1.524(9) . ?
C210 C211 1.525(9) . ?
C213 C214 1.524(9) . ?
C213 C215 1.529(8) . ?
C216 C217 1.519(8) . ?
C216 C218 1.534(8) . ?
C219 C221 1.535(9) . ?
C219 C220 1.548(11) . ?
C222 C224 1.527(9) . ?
C222 C223 1.531(9) . ?
C225 C227 1.514(9) . ?
C225 C226 1.526(9) . ?
B1 C301 1.622(8) . ?
B1 C325 1.632(9) . ?
B1 C309 1.639(7) . ?
B1 C317 1.649(8) . ?
C301 C302 1.397(7) . ?
C301 C306 1.404(7) . ?
C302 C303 1.394(7) . ?
C303 C304 1.402(8) . ?
C303 C307 1.491(8) . ?
C304 C305 1.367(8) . ?
C305 C306 1.395(8) . ?
C305 C308 1.489(9) . ?
C307 F301 1.317(6) . ?
C307 F303 1.333(7) . ?
C307 F302 1.339(6) . ?
C308 F304 1.317(7) . ?
C308 F306 1.324(8) . ?
C308 F305 1.332(8) . ?
C309 C314 1.396(8) . ?
C309 C310 1.400(9) . ?
C310 C311 1.377(8) . ?
C311 C312 1.384(9) . ?
C311 C315 1.521(10) . ?
C312 C313 1.375(10) . ?
C313 C314 1.390(8) . ?
C313 C616 1.41(2) . ?
C313 C316 1.529(11) . ?
C315 F308 1.249(11) . ?
C315 F608 1.254(16) . ?
C315 F309 1.298(12) . ?
C315 F609 1.305(15) . ?
C315 F307 1.346(10) . ?
C315 F607 1.431(16) . ?
C316 F310 1.337(8) . ?
C316 F311 1.342(7) . ?
C316 F312 1.347(8) . ?
C616 F611 1.335(10) . ?
C616 F610 1.342(10) . ?
C616 F612 1.345(10) . ?
C317 C318 1.404(7) . ?
C317 C322 1.410(7) . ?
C318 C319 1.396(7) . ?
C319 C320 1.370(7) . ?
C319 C323 1.475(8) . ?
C320 C321 1.400(7) . ?
C321 C322 1.388(7) . ?
C321 C324 1.495(8) . ?
C323 F315 1.236(10) . ?
C323 F613 1.258(15) . ?
C323 F615 1.277(15) . ?
C323 F313 1.290(11) . ?
C323 F314 1.411(10) . ?
C323 F614 1.452(14) . ?
C324 F317 1.319(7) . ?
C324 F316 1.322(7) . ?
C324 F318 1.330(7) . ?
C325 C330 1.406(8) . ?
C325 C326 1.407(8) . ?
C326 C327 1.392(10) . ?
C327 C328 1.373(10) . ?
C327 C331 1.462(14) . ?
C327 C631 1.61(2) . ?
C328 C329 1.372(9) . ?
C329 C330 1.396(8) . ?
C329 C332 1.494(10) . ?
C331 F321 1.332(9) . ?
C331 F319 1.334(9) . ?
C331 F320 1.359(9) . ?
C631 F619 1.323(10) . ?
C631 F620 1.340(10) . ?
C631 F621 1.341(10) . ?
C332 F324 1.321(7) . ?
C332 F322 1.330(8) . ?
C332 F323 1.334(8) . ?
B2 C425 1.624(8) . ?
B2 C417 1.627(7) . ?
B2 C409 1.641(8) . ?
B2 C401 1.649(7) . ?
C401 C402 1.392(7) . ?
C401 C406 1.410(7) . ?
C402 C403 1.382(7) . ?
C403 C404 1.383(8) . ?
C403 C407 1.498(8) . ?
C404 C405 1.379(8) . ?
C405 C406 1.382(7) . ?
C405 C408 1.484(8) . ?
C407 F403 1.319(7) . ?
C407 F401 1.335(8) . ?
C407 F402 1.336(7) . ?
C408 F705 1.250(16) . ?
C408 F704 1.275(17) . ?
C408 F404 1.283(9) . ?
C408 F405 1.291(10) . ?
C408 F406 1.392(9) . ?
C408 F706 1.402(14) . ?
C409 C414 1.393(7) . ?
C409 C410 1.406(7) . ?
C410 C411 1.389(7) . ?
C411 C412 1.385(7) . ?
C411 C415 1.489(7) . ?
C412 C413 1.394(7) . ?
C413 C414 1.376(7) . ?
C413 C416 1.504(7) . ?
C415 F408 1.309(7) . ?
C415 F409 1.334(6) . ?
C415 F407 1.355(7) . ?
C416 F412 1.338(6) . ?
C416 F410 1.338(6) . ?
C416 F411 1.356(6) . ?
C417 C422 1.402(7) . ?
C417 C418 1.414(7) . ?
C418 C419 1.389(7) . ?
C419 C420 1.372(7) . ?
C419 C423 1.486(8) . ?
C420 C421 1.385(7) . ?
C421 C422 1.395(7) . ?
C421 C424 1.492(8) . ?
C423 F415 1.324(7) . ?
C423 F413 1.326(7) . ?
C423 F414 1.329(7) . ?
C424 F416 1.322(7) . ?
C424 F418 1.339(7) . ?
C424 F417 1.341(7) . ?
C425 C426 1.404(7) . ?
C425 C430 1.407(7) . ?
C426 C427 1.390(7) . ?
C427 C428 1.375(7) . ?
C427 C431 1.488(8) . ?
C428 C429 1.393(7) . ?
C429 C430 1.381(7) . ?
C429 C432 1.482(7) . ?
C431 F421 1.293(7) . ?
C431 F419 1.318(7) . ?
C431 F420 1.339(7) . ?
C432 F423 1.328(6) . ?
C432 F422 1.330(6) . ?
C432 F424 1.346(7) . ?
B3 C509 1.632(8) . ?
B3 C501 1.632(8) . ?
B3 C517 1.643(8) . ?
B3 C525 1.652(8) . ?
C501 C506 1.393(7) . ?
C501 C502 1.400(7) . ?
C502 C503 1.372(7) . ?
C503 C504 1.382(8) . ?
C503 C507 1.513(9) . ?
C504 C505 1.388(8) . ?
C505 C506 1.392(7) . ?
C505 C508 1.480(8) . ?
C507 F802 1.243(13) . ?
C507 F502 1.273(10) . ?
C507 F501 1.324(11) . ?
C507 F503 1.325(10) . ?
C507 F801 1.344(17) . ?
C507 F803 1.362(15) . ?
C508 F506 1.289(10) . ?
C508 F806 1.304(13) . ?
C508 F504 1.315(9) . ?
C508 F505 1.331(9) . ?
C508 F804 1.348(14) . ?
C508 F805 1.349(13) . ?
C509 C514 1.398(7) . ?
C509 C510 1.402(7) . ?
C510 C511 1.388(7) . ?
C511 C512 1.374(7) . ?
C511 C515 1.482(8) . ?
C512 C513 1.384(7) . ?
C513 C514 1.389(7) . ?
C513 C516 1.489(8) . ?
C515 F507 1.321(6) . ?
C515 F807 1.327(9) . ?
C515 F808 1.329(9) . ?
C515 F508 1.334(6) . ?
C515 F809 1.352(9) . ?
C515 F509 1.365(7) . ?
C516 F512 1.337(6) . ?
C516 F510 1.338(6) . ?
C516 F511 1.342(7) . ?
C517 C522 1.398(7) . ?
C517 C518 1.405(7) . ?
C518 C519 1.379(8) . ?
C519 C520 1.385(7) . ?
C519 C523 1.472(9) . ?
C520 C521 1.377(7) . ?
C521 C522 1.385(7) . ?
C521 C524 1.481(8) . ?
C523 F815 1.221(15) . ?
C523 F515 1.286(11) . ?
C523 F814 1.326(17) . ?
C523 F514 1.330(11) . ?
C523 F513 1.411(11) . ?
C523 F813 1.468(14) . ?
C524 F517 1.338(6) . ?
C524 F516 1.339(7) . ?
C524 F518 1.347(7) . ?
C525 C530 1.400(7) . ?
C525 C526 1.402(7) . ?
C526 C527 1.395(7) . ?
C527 C528 1.371(7) . ?
C527 C531 1.498(7) . ?
C528 C529 1.398(7) . ?
C529 C530 1.378(7) . ?
C529 C532 1.489(8) . ?
C531 F520 1.329(7) . ?
C531 F521 1.337(6) . ?
C531 F519 1.338(7) . ?
C532 F524 1.318(7) . ?
C532 F522 1.334(7) . ?
C532 F523 1.342(7) . ?
